data_4124553
loop_
_publ_author_name
'Yang, Yu-Dong'
'Fan, Chuan-Cai'
'Rambo, Brett M.'
'Gong, Han-Yuan'
'Xu, Li-Jin'
'Xiang, Jun-Feng'
'Sessler, Jonathan L.'

_publ_section_title
;
 Multicomponent Self-Assembled Metal-Organic [3]Rotaxanes.
;
_journal_issue 40
_journal_name_full 'Journal of the American Chemical Society'
_journal_page_first 12966
_journal_page_last 12976
_journal_paper_doi 10.1021/jacs.5b07308
_journal_volume 137
_journal_year 2015
_chemical_formula_sum 'C112 H210 Cd4 N20 O51'
_chemical_formula_weight 3102.60
_chemical_name_systematic
; 
 ? 
;
_space_group_IT_number 14
_symmetry_cell_setting monoclinic
_symmetry_space_group_name_Hall '-P 2ybc'
_symmetry_space_group_name_H-M 'P 1 21/c 1'
_atom_sites_solution_hydrogens geom
_atom_sites_solution_primary direct
_atom_sites_solution_secondary difmap
_audit_creation_method SHELXL-97
_cell_angle_alpha 90.000(5)
_cell_angle_beta 98.217(5)
_cell_angle_gamma 90.000(5)
_cell_formula_units_Z 4
_cell_length_a 34.816(5)
_cell_length_b 16.277(5)
_cell_length_c 31.024(5)
_cell_measurement_reflns_used 29687
_cell_measurement_temperature 173(2)
_cell_measurement_theta_max 25.00
_cell_measurement_theta_min 0.59
_cell_volume 17401(7)
_computing_cell_refinement 'CrystalClear (Rigaku Inc., 2008)'
_computing_data_collection 'CrystalClear (Rigaku Inc., 2008)'
_computing_data_reduction 'CrystalClear (Rigaku Inc., 2008)'
_computing_structure_refinement 'SHELXL-97 (Sheldrick, 1997)'
_computing_structure_solution 'SHELXS-97 (Sheldrick, 1990)'
_diffrn_ambient_temperature 173(2)
_diffrn_detector_area_resol_mean 28.5714
_diffrn_measured_fraction_theta_full 0.968
_diffrn_measured_fraction_theta_max 0.968
_diffrn_measurement_device_type
;
Saturn 724+ (2x2 bin mode)
;
_diffrn_measurement_method dtprofit.ref
_diffrn_radiation_monochromator graphite
_diffrn_radiation_source 'fine-focus sealed tube'
_diffrn_radiation_type MoK\a
_diffrn_radiation_wavelength 0.71069
_diffrn_reflns_av_R_equivalents 0.2215
_diffrn_reflns_av_sigmaI/netI 0.5825
_diffrn_reflns_limit_h_max 38
_diffrn_reflns_limit_h_min -38
_diffrn_reflns_limit_k_max 19
_diffrn_reflns_limit_k_min -19
_diffrn_reflns_limit_l_max 36
_diffrn_reflns_limit_l_min -36
_diffrn_reflns_number 94269
_diffrn_reflns_theta_full 25.00
_diffrn_reflns_theta_max 25.00
_diffrn_reflns_theta_min 0.59
_exptl_absorpt_coefficient_mu 0.556
_exptl_absorpt_correction_T_max 1.0000
_exptl_absorpt_correction_T_min 0.6314
_exptl_absorpt_correction_type multi-scan
_exptl_crystal_colour colorless
_exptl_crystal_density_diffrn 1.184
_exptl_crystal_density_method 'not measured'
_exptl_crystal_description needle
_exptl_crystal_F_000 6488
_exptl_crystal_size_max 0.07
_exptl_crystal_size_mid 0.02
_exptl_crystal_size_min 0.01
_platon_squeeze_details
;
;
_refine_diff_density_max 2.412
_refine_diff_density_min -0.904
_refine_diff_density_rms 0.281
_refine_ls_extinction_method none
_refine_ls_goodness_of_fit_ref 0.849
_refine_ls_hydrogen_treatment constr
_refine_ls_matrix_type full
_refine_ls_number_parameters 823
_refine_ls_number_reflns 29687
_refine_ls_number_restraints 1787
_refine_ls_restrained_S_all 0.867
_refine_ls_R_factor_all 0.2553
_refine_ls_R_factor_gt 0.1420
_refine_ls_shift/su_max 0.001
_refine_ls_shift/su_mean 0.000
_refine_ls_structure_factor_coef Fsqd
_refine_ls_weighting_details 'calc w=1/[\s^2^(Fo^2^)+(0.0700P)^2^+0.0000P] where P=(Fo^2^+2Fc^2^)/3'
_refine_ls_weighting_scheme calc
_refine_ls_wR_factor_gt 0.3480
_refine_ls_wR_factor_ref 0.3921
_reflns_number_gt 4220
_reflns_number_total 29687
_reflns_threshold_expression >2sigma(I)
_cod_data_source_file ja5b07308_si_006.cif
_cod_data_source_block n
_cod_depositor_comments
;
The following automatic conversions were performed:

'_symmetry_cell_setting' value 'Monoclinic' changed to 'monoclinic'
according to
/usr/data/users/saulius/crontab/automatic-downloads/rss-feeds/ACS/lib/dictionaries/cif_core.dic
dictionary named 'cif_core.dic' version 2.4.2 from 2011-04-26.

Automatic conversion script
Id: cif_fix_values 3271 2015-04-21 07:52:19Z andrius 

 Adding full bibliography for 4124549--4124553.cif.
;
_cod_original_sg_symbol_H-M P2(1)/c
_cod_database_code 4124553

loop_
_symmetry_equiv_pos_as_xyz
'x, y, z'
'-x, y+1/2, -z+1/2'
'-x, -y, -z'
'x, -y-1/2, z-1/2'

loop_
_atom_site_label
_atom_site_type_symbol
_atom_site_fract_x
_atom_site_fract_y
_atom_site_fract_z
_atom_site_U_iso_or_equiv
_atom_site_adp_type
_atom_site_occupancy
_atom_site_symmetry_multiplicity
_atom_site_calc_flag
_atom_site_refinement_flags
_atom_site_disorder_assembly
_atom_site_disorder_group
N1 N 0.9286(5) 0.4842(11) 0.8535(6) 0.0797(18) Uani 0.75 1 d PDU A 1
N2 N 0.8750(5) 0.5452(12) 0.8224(6) 0.0797(18) Uani 0.75 1 d PDU A 1
N3 N 0.8103(5) 0.5408(11) 0.8506(6) 0.0797(18) Uani 0.75 1 d PDU A 1
N4 N 0.7377(6) 0.5524(15) 0.8644(7) 0.0797(18) Uani 0.75 1 d PDU A 1
N5 N 0.7182(9) 0.4735(13) 0.9140(6) 0.0797(18) Uani 0.75 1 d PDU A 1
N6 N 0.7131(7) -0.0001(13) 0.9233(7) 0.0797(18) Uani 0.75 1 d PD A 1
N7 N 0.7689(5) -0.0644(14) 0.9480(8) 0.0797(18) Uani 0.75 1 d PD A 1
N8 N 0.8351(8) -0.0690(12) 0.9338(6) 0.0797(18) Uani 0.75 1 d PDU A 1
N9 N 0.9046(6) -0.0759(14) 0.9157(7) 0.0797(18) Uani 0.75 1 d PDU A 1
N10 N 0.9220(8) 0.0025(12) 0.8634(6) 0.0797(18) Uani 0.75 1 d PDU A 1
C1 C 0.8895(5) 0.4877(11) 0.8524(7) 0.0797(18) Uani 0.75 1 d PDU A 1
H1A H 0.8751 0.4561 0.8693 0.096 Uiso 0.75 1 calc PR A 1
C2 C 0.9386(5) 0.5399(13) 0.8243(7) 0.0797(18) Uani 0.75 1 d PDU A 1
H2A H 0.9637 0.5498 0.8185 0.096 Uiso 0.75 1 calc PR A 1
C3 C 0.9064(6) 0.5783(12) 0.8049(6) 0.0797(18) Uani 0.75 1 d PDU A 1
H3A H 0.9052 0.6193 0.7838 0.096 Uiso 0.75 1 calc PR A 1
C4 C 0.8391(5) 0.5805(12) 0.8318(7) 0.0797(18) Uani 0.75 1 d PDU A 1
C5 C 0.8296(6) 0.6467(13) 0.8041(7) 0.0797(18) Uani 0.75 1 d PDU A 1
H5A H 0.8488 0.6732 0.7914 0.096 Uiso 0.75 1 calc PR A 1
C6 C 0.7921(7) 0.6728(13) 0.7956(8) 0.0797(18) Uani 0.75 1 d PDU A 1
H6A H 0.7857 0.7180 0.7777 0.096 Uiso 0.75 1 calc PR A 1
C7 C 0.7629(5) 0.6309(16) 0.8140(9) 0.0797(18) Uani 0.75 1 d PDU A 1
H7A H 0.7373 0.6478 0.8072 0.096 Uiso 0.75 1 calc PR A 1
C8 C 0.7716(5) 0.5656(16) 0.8417(9) 0.0797(18) Uani 0.75 1 d PDU A 1
C9 C 0.7497(6) 0.5005(16) 0.8966(8) 0.0797(18) Uani 0.75 1 d PDU A 1
H9A H 0.7753 0.4852 0.9058 0.096 Uiso 0.75 1 calc PR A 1
C10 C 0.6964(7) 0.5604(16) 0.8636(8) 0.0797(18) Uani 0.75 1 d PDU A 1
H10A H 0.6807 0.5982 0.8469 0.096 Uiso 0.75 1 calc PR A 1
C11 C 0.6846(6) 0.5061(18) 0.8900(9) 0.0797(18) Uani 0.75 1 d PDU A 1
H11A H 0.6590 0.4922 0.8923 0.096 Uiso 0.75 1 calc PR A 1
C20 C 0.7527(8) -0.0072(14) 0.9196(7) 0.0797(18) Uani 0.75 1 d PDU A 1
H20A H 0.7656 0.0228 0.9007 0.096 Uiso 0.75 1 calc PR A 1
C21 C 0.7071(6) -0.0499(17) 0.9567(8) 0.0797(18) Uani 0.75 1 d PDU A 1
H21A H 0.6848 -0.0513 0.9701 0.096 Uiso 0.75 1 calc PR A 1
C22 C 0.7395(8) -0.0979(14) 0.9675(8) 0.0797(18) Uani 0.75 1 d PDU A 1
H22A H 0.7412 -0.1448 0.9848 0.096 Uiso 0.75 1 calc PR A 1
C23 C 0.8072(5) -0.1032(14) 0.9560(8) 0.0797(18) Uani 0.75 1 d PDU A 1
C24 C 0.8193(7) -0.1682(15) 0.9852(7) 0.0797(18) Uani 0.75 1 d PDU A 1
H24A H 0.8015 -0.1939 1.0004 0.096 Uiso 0.75 1 calc PR A 1
C25 C 0.8576(8) -0.1936(14) 0.9911(8) 0.0797(18) Uani 0.75 1 d PDU A 1
H25A H 0.8657 -0.2339 1.0117 0.096 Uiso 0.75 1 calc PR A 1
C26 C 0.8831(6) -0.1611(17) 0.9678(10) 0.0797(18) Uani 0.75 1 d PDU A 1
H26A H 0.9086 -0.1796 0.9721 0.096 Uiso 0.75 1 calc PR A 1
C27 C 0.8721(7) -0.1001(17) 0.9372(8) 0.0797(18) Uani 0.75 1 d PD A 1
C28 C 0.8912(6) -0.0314(15) 0.8809(8) 0.0797(18) Uani 0.75 1 d PD A 1
H28A H 0.8651 -0.0242 0.8699 0.096 Uiso 0.75 1 calc PR A 1
C29 C 0.9457(7) -0.0749(16) 0.9194(8) 0.0797(18) Uani 0.75 1 d PDU A 1
H29A H 0.9630 -0.1076 0.9376 0.096 Uiso 0.75 1 calc PR A 1
C30 C 0.9546(6) -0.0188(17) 0.8919(9) 0.0797(18) Uani 0.75 1 d PDU A 1
H30A H 0.9792 0.0033 0.8918 0.096 Uiso 0.75 1 calc PR A 1
C12 C 0.7233(11) 0.4124(10) 0.9503(8) 0.0797(18) Uani 0.75 1 d PD A 1
H12A H 0.7091 0.4322 0.9729 0.096 Uiso 0.75 1 calc PR A 1
H12B H 0.7505 0.4114 0.9624 0.096 Uiso 0.75 1 calc PR A 1
C13 C 0.7106(8) 0.3249(10) 0.9397(8) 0.0797(18) Uani 0.75 1 d PD A 1
C14 C 0.7414(6) 0.2709(15) 0.9452(6) 0.0797(18) Uani 0.75 1 d PD A 1
H14A H 0.7656 0.2882 0.9587 0.096 Uiso 0.75 1 calc PR A 1
C15 C 0.7364(7) 0.1914(14) 0.9305(8) 0.0797(18) Uani 0.75 1 d PD A 1
H15A H 0.7574 0.1556 0.9332 0.096 Uiso 0.75 1 calc PR A 1
C16 C 0.7000(8) 0.1641(10) 0.9117(9) 0.0797(18) Uani 0.75 1 d PD A 1
C17 C 0.6690(6) 0.2177(15) 0.9076(8) 0.0797(18) Uani 0.75 1 d PD A 1
H17A H 0.6440 0.1985 0.8984 0.096 Uiso 0.75 1 calc PR A 1
C18 C 0.6750(7) 0.3001(13) 0.9172(8) 0.0797(18) Uani 0.75 1 d PD A 1
H18A H 0.6556 0.3383 0.9087 0.096 Uiso 0.75 1 calc PR A 1
C19 C 0.6906(9) 0.0744(9) 0.9032(9) 0.0797(18) Uani 0.75 1 d PD A 1
H19A H 0.6892 0.0675 0.8719 0.096 Uiso 0.75 1 calc PR A 1
H19B H 0.6643 0.0673 0.9095 0.096 Uiso 0.75 1 calc PR A 1
C31 C 0.9214(10) 0.0664(10) 0.8308(7) 0.0797(18) Uani 0.75 1 d PD A 1
H31A H 0.8953 0.0696 0.8153 0.096 Uiso 0.75 1 calc PR A 1
H31B H 0.9381 0.0490 0.8100 0.096 Uiso 0.75 1 calc PR A 1
C32 C 0.9336(8) 0.1518(9) 0.8459(7) 0.0797(18) Uani 0.75 1 d PD A 1
C33 C 0.9235(7) 0.2050(13) 0.8119(5) 0.0797(18) Uani 0.75 1 d PD A 1
H33A H 0.9140 0.1849 0.7844 0.096 Uiso 0.75 1 calc PR A 1
C34 C 0.9277(8) 0.2889(12) 0.8187(6) 0.0797(18) Uani 0.75 1 d PD A 1
H34A H 0.9192 0.3255 0.7963 0.096 Uiso 0.75 1 calc PR A 1
C35 C 0.9446(9) 0.3181(9) 0.8591(7) 0.0797(18) Uani 0.75 1 d PD A 1
C36 C 0.9492(9) 0.2651(13) 0.8941(5) 0.0797(18) Uani 0.75 1 d PD A 1
H36A H 0.9530 0.2857 0.9223 0.096 Uiso 0.75 1 calc PR A 1
C37 C 0.9481(9) 0.1816(12) 0.8870(6) 0.0797(18) Uani 0.75 1 d PD A 1
H37A H 0.9570 0.1456 0.9095 0.096 Uiso 0.75 1 calc PR A 1
C38 C 0.9499(7) 0.4064(9) 0.8744(9) 0.0797(18) Uani 0.75 1 d PD A 1
H38A H 0.9774 0.4177 0.8753 0.096 Uiso 0.75 1 calc PR A 1
H38B H 0.9451 0.4061 0.9044 0.096 Uiso 0.75 1 calc PR A 1
N11 N 0.5780(8) 0.5178(12) 0.6270(6) 0.0940(17) Uani 0.80 1 d PD B 1
N12 N 0.5992(7) 0.4303(14) 0.5809(7) 0.0940(17) Uani 0.80 1 d PD B 1
N13 N 0.6664(8) 0.4392(11) 0.5642(6) 0.0940(17) Uani 0.80 1 d PDU B 1
N14 N 0.7387(5) 0.4334(14) 0.5526(7) 0.0940(17) Uani 0.80 1 d PD B 1
N15 N 0.7855(8) 0.5227(12) 0.5757(7) 0.0940(17) Uani 0.80 1 d PD B 1
N16 N 0.7822(9) 0.9628(12) 0.5890(6) 0.0940(17) Uani 0.80 1 d PD B 1
N17 N 0.7637(7) 1.0457(15) 0.6362(7) 0.0940(17) Uani 0.80 1 d PD B 1
N18 N 0.6914(8) 1.0487(13) 0.6487(7) 0.0940(17) Uani 0.80 1 d PDU B 1
N19 N 0.6242(5) 1.0523(14) 0.6671(7) 0.0940(17) Uani 0.80 1 d PDU B 1
N20 N 0.5725(7) 0.9788(12) 0.6357(7) 0.0940(17) Uani 0.80 1 d PDU B 1
C39 C 0.6100(6) 0.4945(15) 0.6082(8) 0.0940(17) Uani 0.80 1 d PDU B 1
H39A H 0.6345 0.5184 0.6133 0.113 Uiso 0.80 1 calc PR B 1
C40 C 0.5476(6) 0.4702(17) 0.6092(9) 0.0940(17) Uani 0.80 1 d PDU B 1
H40A H 0.5222 0.4758 0.6146 0.113 Uiso 0.80 1 calc PR B 1
C41 C 0.5597(7) 0.4158(14) 0.5835(8) 0.0940(17) Uani 0.80 1 d PDU B 1
H41A H 0.5446 0.3742 0.5692 0.113 Uiso 0.80 1 calc PR B 1
C42 C 0.6300(6) 0.4064(15) 0.5563(7) 0.0940(17) Uani 0.80 1 d PDU B 1
C43 C 0.6242(6) 0.3371(15) 0.5295(8) 0.0940(17) Uani 0.80 1 d PDU B 1
H43A H 0.6000 0.3116 0.5253 0.113 Uiso 0.80 1 calc PR B 1
C44 C 0.6530(8) 0.3072(13) 0.5101(8) 0.0940(17) Uani 0.80 1 d PDU B 1
H44A H 0.6478 0.2670 0.4887 0.113 Uiso 0.80 1 calc PR B 1
C45 C 0.6912(7) 0.3361(16) 0.5215(8) 0.0940(17) Uani 0.80 1 d PDU B 1
H45A H 0.7117 0.3088 0.5115 0.113 Uiso 0.80 1 calc PR B 1
C46 C 0.6984(5) 0.4052(17) 0.5476(9) 0.0940(17) Uani 0.80 1 d PDU B 1
C47 C 0.7473(8) 0.5001(15) 0.5781(7) 0.0940(17) Uani 0.80 1 d PD B 1
H47A H 0.7306 0.5264 0.5945 0.113 Uiso 0.80 1 calc PR B 1
C48 C 0.7717(8) 0.4164(14) 0.5333(8) 0.0940(17) Uani 0.80 1 d PDU B 1
H48A H 0.7739 0.3753 0.5130 0.113 Uiso 0.80 1 calc PR B 1
C49 C 0.8002(6) 0.4709(17) 0.5497(9) 0.0940(17) Uani 0.80 1 d PDU B 1
H49A H 0.8255 0.4712 0.5435 0.113 Uiso 0.80 1 calc PR B 1
C58 C 0.7509(6) 0.9871(16) 0.6072(8) 0.0940(17) Uani 0.80 1 d PDU B 1
H58A H 0.7257 0.9672 0.6009 0.113 Uiso 0.80 1 calc PR B 1
C59 C 0.8146(7) 1.0060(17) 0.6066(9) 0.0940(17) Uani 0.80 1 d PDU B 1
H59A H 0.8397 1.0004 0.5998 0.113 Uiso 0.80 1 calc PR B 1
C60 C 0.8029(8) 1.0570(15) 0.6351(8) 0.0940(17) Uani 0.80 1 d PDU B 1
H60A H 0.8186 1.0946 0.6519 0.113 Uiso 0.80 1 calc PR B 1
C61 C 0.7305(7) 1.0700(15) 0.6564(7) 0.0940(17) Uani 0.80 1 d PDU B 1
C62 C 0.7429(6) 1.1303(16) 0.6860(8) 0.0940(17) Uani 0.80 1 d PDU B 1
H62A H 0.7691 1.1434 0.6920 0.113 Uiso 0.80 1 calc PR B 1
C63 C 0.7157(8) 1.1720(14) 0.7070(8) 0.0940(17) Uani 0.80 1 d PDU B 1
H63A H 0.7237 1.2148 0.7260 0.113 Uiso 0.80 1 calc PR B 1
C64 C 0.6767(7) 1.1495(16) 0.6995(8) 0.0940(17) Uani 0.80 1 d PDU B 1
H64A H 0.6585 1.1793 0.7123 0.113 Uiso 0.80 1 calc PR B 1
C65 C 0.6645(5) 1.0819(17) 0.6725(9) 0.0940(17) Uani 0.80 1 d PDU B 1
C66 C 0.6091(8) 1.0030(15) 0.6320(7) 0.0940(17) Uani 0.80 1 d PDU B 1
H66A H 0.6223 0.9887 0.6091 0.113 Uiso 0.80 1 calc PR B 1
C67 C 0.5927(8) 1.0616(15) 0.6907(7) 0.0940(17) Uani 0.80 1 d PDU B 1
H67A H 0.5911 1.0998 0.7126 0.113 Uiso 0.80 1 calc PR B 1
C68 C 0.5654(7) 1.0061(16) 0.6761(8) 0.0940(17) Uani 0.80 1 d PDU B 1
H68A H 0.5452 0.9890 0.6906 0.113 Uiso 0.80 1 calc PR B 1
C50 C 0.8088(10) 0.5819(10) 0.6069(8) 0.0940(17) Uani 0.80 1 d PDU B 1
H50A H 0.7990 0.5791 0.6346 0.113 Uiso 0.80 1 calc PR B 1
H50B H 0.8355 0.5630 0.6118 0.113 Uiso 0.80 1 calc PR B 1
C51 C 0.8088(8) 0.6707(10) 0.5932(7) 0.0940(17) Uani 0.80 1 d PDU B 1
C52 C 0.7705(7) 0.6916(14) 0.5786(7) 0.0940(17) Uani 0.80 1 d PDU B 1
H52A H 0.7511 0.6523 0.5780 0.113 Uiso 0.80 1 calc PR B 1
C53 C 0.7613(6) 0.7708(16) 0.5648(7) 0.0940(17) Uani 0.80 1 d PDU B 1
H53A H 0.7356 0.7846 0.5548 0.113 Uiso 0.80 1 calc PR B 1
C54 C 0.7899(8) 0.8294(10) 0.5659(8) 0.0940(17) Uani 0.80 1 d PDU B 1
C55 C 0.8281(7) 0.8088(13) 0.5838(8) 0.0940(17) Uani 0.80 1 d PDU B 1
H55A H 0.8464 0.8497 0.5918 0.113 Uiso 0.80 1 calc PR B 1
C56 C 0.8379(6) 0.7266(15) 0.5893(8) 0.0940(17) Uani 0.80 1 d PD B 1
H56A H 0.8635 0.7095 0.5903 0.113 Uiso 0.80 1 calc PR B 1
C57 C 0.7764(11) 0.9133(10) 0.5490(7) 0.0940(17) Uani 0.80 1 d PDU B 1
H57A H 0.7920 0.9336 0.5277 0.113 Uiso 0.80 1 calc PR B 1
H57B H 0.7493 0.9123 0.5361 0.113 Uiso 0.80 1 calc PR B 1
C69 C 0.5459(10) 0.9095(9) 0.6143(9) 0.0940(17) Uani 0.80 1 d PDU B 1
H69A H 0.5201 0.9250 0.6197 0.113 Uiso 0.80 1 calc PR B 1
H69B H 0.5459 0.9171 0.5833 0.113 Uiso 0.80 1 calc PR B 1
C70 C 0.5472(8) 0.8167(9) 0.6205(7) 0.0940(17) Uani 0.80 1 d PDU B 1
C71 C 0.5417(7) 0.7540(13) 0.5903(5) 0.0940(17) Uani 0.80 1 d PDU B 1
H71A H 0.5312 0.7660 0.5617 0.113 Uiso 0.80 1 calc PR B 1
C72 C 0.5515(8) 0.6746(11) 0.6015(6) 0.0940(17) Uani 0.80 1 d PDU B 1
H72A H 0.5479 0.6337 0.5804 0.113 Uiso 0.80 1 calc PR B 1
C73 C 0.5666(8) 0.6547(9) 0.6439(7) 0.0940(17) Uani 0.80 1 d PDU B 1
C74 C 0.5729(9) 0.7169(13) 0.6745(5) 0.0940(17) Uani 0.80 1 d PDU B 1
H74A H 0.5842 0.7052 0.7028 0.113 Uiso 0.80 1 calc PR B 1
C75 C 0.5621(9) 0.7975(12) 0.6627(6) 0.0940(17) Uani 0.80 1 d PD B 1
H75A H 0.5651 0.8386 0.6837 0.113 Uiso 0.80 1 calc PR B 1
C76 C 0.5539(9) 0.5665(10) 0.6506(9) 0.0940(17) Uani 0.80 1 d PD B 1
H76A H 0.5579 0.5522 0.6812 0.113 Uiso 0.80 1 calc PR B 1
H76B H 0.5267 0.5590 0.6391 0.113 Uiso 0.80 1 calc PR B 1
N11A N 0.6136(15) 0.539(3) 0.5783(17) 0.108(3) Uani 0.20 1 d PD C 2
N12A N 0.6414(11) 0.483(2) 0.5270(13) 0.108(3) Uani 0.20 1 d PDU C 2
N13A N 0.7101(11) 0.512(2) 0.5103(11) 0.108(3) Uani 0.20 1 d PD C 2
N14A N 0.7752(12) 0.525(3) 0.4858(13) 0.108(3) Uani 0.20 1 d PD C 2
N15A N 0.8228(12) 0.605(3) 0.5128(15) 0.108(3) Uani 0.20 1 d PD C 2
N16A N 0.725(3) 0.982(4) 0.596(2) 0.108(3) Uani 0.20 1 d PD C 2
N17A N 0.689(3) 1.044(4) 0.640(2) 0.108(3) Uani 0.20 1 d PDU C 2
N18A N 0.6248(14) 1.050(2) 0.6465(13) 0.108(3) Uani 0.20 1 d PDU C 2
N19A N 0.5521(13) 1.047(3) 0.6481(14) 0.108(3) Uani 0.20 1 d PDU C 2
N20A N 0.5113(15) 0.977(3) 0.6021(17) 0.108(3) Uani 0.20 1 d PD C 2
C39A C 0.6470(13) 0.538(2) 0.5604(14) 0.108(3) Uani 0.20 1 d PD C 2
H39B H 0.6693 0.5684 0.5693 0.130 Uiso 0.20 1 calc PR C 2
C40A C 0.5887(12) 0.487(3) 0.5562(19) 0.108(3) Uani 0.20 1 d PDU C 2
H40B H 0.5636 0.4766 0.5618 0.130 Uiso 0.20 1 calc PR C 2
C41A C 0.6054(12) 0.451(3) 0.5246(17) 0.108(3) Uani 0.20 1 d PDU C 2
H41B H 0.5944 0.4110 0.5049 0.130 Uiso 0.20 1 calc PR C 2
C42A C 0.6744(12) 0.475(2) 0.5044(12) 0.108(3) Uani 0.20 1 d PDU C 2
C43A C 0.6643(14) 0.418(3) 0.4726(15) 0.108(3) Uani 0.20 1 d PDU C 2
H43B H 0.6400 0.3928 0.4696 0.130 Uiso 0.20 1 calc PR C 2
C44A C 0.6903(16) 0.397(3) 0.4450(15) 0.108(3) Uani 0.20 1 d PDU C 2
H44B H 0.6835 0.3579 0.4232 0.130 Uiso 0.20 1 calc PR C 2
C45A C 0.7263(15) 0.433(3) 0.4496(14) 0.108(3) Uani 0.20 1 d PDU C 2
H45B H 0.7438 0.4190 0.4309 0.130 Uiso 0.20 1 calc PR C 2
C46A C 0.7365(12) 0.490(2) 0.4824(12) 0.108(3) Uani 0.20 1 d PDU C 2
C47A C 0.7866(12) 0.583(3) 0.5162(13) 0.108(3) Uani 0.20 1 d PD C 2
H47B H 0.7715 0.6036 0.5361 0.130 Uiso 0.20 1 calc PR C 2
C48A C 0.8060(13) 0.514(3) 0.4617(14) 0.108(3) Uani 0.20 1 d PDU C 2
H48B H 0.8060 0.4816 0.4369 0.130 Uiso 0.20 1 calc PR C 2
C49A C 0.8359(13) 0.560(3) 0.4819(18) 0.108(3) Uani 0.20 1 d PDU C 2
H49B H 0.8611 0.5605 0.4753 0.130 Uiso 0.20 1 calc PR C 2
C58A C 0.688(2) 0.993(4) 0.605(2) 0.108(3) Uani 0.20 1 d PD C 2
H58B H 0.6660 0.9695 0.5893 0.130 Uiso 0.20 1 calc PR C 2
C59A C 0.749(2) 1.027(5) 0.626(3) 0.108(3) Uani 0.20 1 d PDU C 2
H59B H 0.7754 1.0306 0.6276 0.130 Uiso 0.20 1 calc PR C 2
C60A C 0.727(3) 1.065(4) 0.653(2) 0.108(3) Uani 0.20 1 d PDU C 2
H60B H 0.7360 1.0994 0.6756 0.130 Uiso 0.20 1 calc PR C 2
C61A C 0.6605(14) 1.079(3) 0.6647(17) 0.108(3) Uani 0.20 1 d PDU C 2
C62A C 0.6627(15) 1.132(4) 0.7004(19) 0.108(3) Uani 0.20 1 d PDU C 2
H62B H 0.6867 1.1516 0.7130 0.130 Uiso 0.20 1 calc PR C 2
C63A C 0.6300(18) 1.154(4) 0.7168(18) 0.108(3) Uani 0.20 1 d PDU C 2
H63B H 0.6319 1.1896 0.7406 0.130 Uiso 0.20 1 calc PR C 2
C64A C 0.5941(16) 1.126(3) 0.6984(17) 0.108(3) Uani 0.20 1 d PDU C 2
H64B H 0.5719 1.1415 0.7097 0.130 Uiso 0.20 1 calc PR C 2
C65A C 0.5913(14) 1.073(3) 0.6630(15) 0.108(3) Uani 0.20 1 d PDU C 2
C66A C 0.5486(14) 0.996(3) 0.6122(14) 0.108(3) Uani 0.20 1 d PD C 2
H66B H 0.5687 0.9789 0.5977 0.130 Uiso 0.20 1 calc PR C 2
C67A C 0.5158(14) 1.059(3) 0.6585(16) 0.108(3) Uani 0.20 1 d PDU C 2
H67B H 0.5090 1.0933 0.6802 0.130 Uiso 0.20 1 calc PR C 2
C68A C 0.4911(13) 1.011(4) 0.631(2) 0.108(3) Uani 0.20 1 d PDU C 2
H68B H 0.4650 1.0022 0.6329 0.130 Uiso 0.20 1 calc PR C 2
C50A C 0.8439(13) 0.676(3) 0.534(2) 0.108(3) Uani 0.20 1 d PDU C 2
H50C H 0.8683 0.6825 0.5223 0.130 Uiso 0.20 1 calc PR C 2
H50D H 0.8495 0.6671 0.5648 0.130 Uiso 0.20 1 calc PR C 2
C51A C 0.8196(12) 0.753(3) 0.5246(18) 0.108(3) Uani 0.20 1 d PDU C 2
C52A C 0.7800(12) 0.744(3) 0.515(2) 0.108(3) Uani 0.20 1 d PDU C 2
H52B H 0.7699 0.6961 0.5012 0.130 Uiso 0.20 1 calc PR C 2
C53A C 0.7550(11) 0.805(3) 0.525(2) 0.108(3) Uani 0.20 1 d PDU C 2
H53B H 0.7283 0.7979 0.5190 0.130 Uiso 0.20 1 calc PR C 2
C54A C 0.7697(14) 0.876(3) 0.5451(15) 0.108(3) Uani 0.20 1 d PDU C 2
C55A C 0.8089(15) 0.886(3) 0.5546(12) 0.108(3) Uani 0.20 1 d PDU C 2
H55B H 0.8188 0.9349 0.5676 0.130 Uiso 0.20 1 calc PR C 2
C56A C 0.8342(12) 0.824(3) 0.545(2) 0.108(3) Uani 0.20 1 d PD C 2
H56B H 0.8609 0.8309 0.5526 0.130 Uiso 0.20 1 calc PR C 2
C57A C 0.742(2) 0.936(5) 0.563(3) 0.108(3) Uani 0.20 1 d PDU C 2
H57C H 0.7473 0.9825 0.5448 0.130 Uiso 0.20 1 calc PR C 2
H57D H 0.7183 0.9131 0.5474 0.130 Uiso 0.20 1 calc PR C 2
C69A C 0.4986(15) 0.901(3) 0.579(2) 0.108(3) Uani 0.20 1 d PDU C 2
H69C H 0.4871 0.9159 0.5495 0.130 Uiso 0.20 1 calc PR C 2
H69D H 0.4781 0.8773 0.5929 0.130 Uiso 0.20 1 calc PR C 2
C70A C 0.5278(15) 0.834(3) 0.575(2) 0.108(3) Uani 0.20 1 d PDU C 2
C71A C 0.5159(18) 0.765(3) 0.551(2) 0.108(3) Uani 0.20 1 d PDU C 2
H71B H 0.4923 0.7643 0.5328 0.130 Uiso 0.20 1 calc PR C 2
C72A C 0.540(2) 0.695(3) 0.555(2) 0.108(3) Uani 0.20 1 d PDU C 2
H72B H 0.5309 0.6466 0.5405 0.130 Uiso 0.20 1 calc PR C 2
C73A C 0.5756(18) 0.698(3) 0.579(2) 0.108(3) Uani 0.20 1 d PDU C 2
C74A C 0.5849(18) 0.763(3) 0.607(2) 0.108(3) Uani 0.20 1 d PDU C 2
H74B H 0.6058 0.7592 0.6293 0.130 Uiso 0.20 1 calc PR C 2
C75A C 0.5625(16) 0.835(3) 0.602(3) 0.108(3) Uani 0.20 1 d PD C 2
H75B H 0.5711 0.8826 0.6165 0.130 Uiso 0.20 1 calc PR C 2
C76A C 0.5967(19) 0.618(3) 0.590(3) 0.108(3) Uani 0.20 1 d PD C 2
H76C H 0.6194 0.6404 0.6078 0.130 Uiso 0.20 1 calc PR C 2
H76D H 0.5808 0.5977 0.6105 0.130 Uiso 0.20 1 calc PR C 2
N1A N 0.9421(11) 0.497(3) 0.8976(14) 0.096(3) Uani 0.25 1 d PDU D 3
N2A N 0.9028(9) 0.5628(19) 0.8472(11) 0.096(3) Uani 0.25 1 d PDU D 3
N3A N 0.8293(9) 0.5626(15) 0.8401(10) 0.096(3) Uani 0.25 1 d PDU D 3
N4A N 0.769(2) 0.551(3) 0.842(2) 0.096(3) Uani 0.25 1 d PDU D 3
N5A N 0.745(3) 0.476(3) 0.8919(17) 0.096(3) Uani 0.25 1 d PDU D 3
N6A N 0.7963(13) 0.044(3) 0.9072(15) 0.096(3) Uani 0.25 1 d PD D 3
N7A N 0.8501(11) 0.0062(19) 0.9497(10) 0.096(3) Uani 0.25 1 d PDU D 3
N8A N 0.9060(12) -0.034(3) 0.9935(12) 0.096(3) Uani 0.25 1 d PD D 3
N9A N 0.9498(16) -0.056(3) 0.9363(15) 0.096(3) Uani 0.25 1 d PDU D 3
N10A N 0.9456(13) 0.049(2) 0.8914(13) 0.096(3) Uani 0.25 1 d PDU D 3
C1A C 0.9040(10) 0.514(2) 0.8826(12) 0.096(3) Uani 0.25 1 d PDU D 3
H1AA H 0.8826 0.4951 0.8947 0.115 Uiso 0.25 1 calc PR D 3
C2A C 0.9635(9) 0.536(3) 0.8708(16) 0.096(3) Uani 0.25 1 d PDU D 3
H2AA H 0.9904 0.5348 0.8733 0.115 Uiso 0.25 1 calc PR D 3
C3A C 0.9401(10) 0.578(2) 0.8402(14) 0.096(3) Uani 0.25 1 d PDU D 3
H3AA H 0.9478 0.6108 0.8185 0.115 Uiso 0.25 1 calc PR D 3
C4A C 0.8642(9) 0.5852(18) 0.8279(10) 0.096(3) Uani 0.25 1 d PDU D 3
C5A C 0.8650(11) 0.636(2) 0.7923(12) 0.096(3) Uani 0.25 1 d PDU D 3
H5AA H 0.8886 0.6511 0.7840 0.115 Uiso 0.25 1 calc PR D 3
C6A C 0.8308(13) 0.664(3) 0.7692(13) 0.096(3) Uani 0.25 1 d PDU D 3
H6AA H 0.8314 0.6982 0.7454 0.115 Uiso 0.25 1 calc PR D 3
C7A C 0.7958(11) 0.641(3) 0.7813(13) 0.096(3) Uani 0.25 1 d PDU D 3
H7AA H 0.7728 0.6599 0.7656 0.115 Uiso 0.25 1 calc PR D 3
C8A C 0.7950(9) 0.590(2) 0.8170(13) 0.096(3) Uani 0.25 1 d PDU D 3
C9A C 0.7778(18) 0.502(3) 0.878(2) 0.096(3) Uani 0.25 1 d PDU D 3
H9AA H 0.8028 0.4874 0.8904 0.115 Uiso 0.25 1 calc PR D 3
C10A C 0.729(2) 0.556(3) 0.8349(17) 0.096(3) Uani 0.25 1 d PDU D 3
H10B H 0.7147 0.5855 0.8125 0.115 Uiso 0.25 1 calc PR D 3
C11A C 0.7141(17) 0.511(4) 0.865(2) 0.096(3) Uani 0.25 1 d PDU D 3
H11B H 0.6879 0.5053 0.8676 0.115 Uiso 0.25 1 calc PR D 3
C20A C 0.8363(13) 0.029(4) 0.9089(13) 0.096(3) Uani 0.25 1 d PD D 3
H20B H 0.8505 0.0344 0.8859 0.115 Uiso 0.25 1 calc PR D 3
C21A C 0.7874(12) 0.026(4) 0.9470(18) 0.096(3) Uani 0.25 1 d PDU D 3
H21B H 0.7626 0.0197 0.9543 0.115 Uiso 0.25 1 calc PR D 3
C22A C 0.8215(13) 0.016(4) 0.9748(13) 0.096(3) Uani 0.25 1 d PDU D 3
H22B H 0.8245 0.0173 1.0051 0.115 Uiso 0.25 1 calc PR D 3
C23A C 0.8675(11) -0.056(2) 0.9807(12) 0.096(3) Uani 0.25 1 d PDU D 3
C24A C 0.8597(14) -0.135(2) 0.9638(18) 0.096(3) Uani 0.25 1 d PDU D 3
H24B H 0.8344 -0.1506 0.9534 0.115 Uiso 0.25 1 calc PR D 3
C25A C 0.8896(17) -0.190(2) 0.963(2) 0.096(3) Uani 0.25 1 d PDU D 3
H25B H 0.8843 -0.2442 0.9551 0.115 Uiso 0.25 1 calc PR D 3
C26A C 0.9276(15) -0.163(3) 0.9724(19) 0.096(3) Uani 0.25 1 d PDU D 3
H26B H 0.9480 -0.2007 0.9766 0.115 Uiso 0.25 1 calc PR D 3
C27A C 0.9346(11) -0.079(3) 0.9757(16) 0.096(3) Uani 0.25 1 d PD D 3
C28A C 0.9337(17) 0.019(3) 0.9277(15) 0.096(3) Uani 0.25 1 d PDU D 3
H28B H 0.9172 0.0459 0.9442 0.115 Uiso 0.25 1 calc PR D 3
C29A C 0.9718(17) -0.070(3) 0.9044(18) 0.096(3) Uani 0.25 1 d PDU D 3
H29B H 0.9865 -0.1172 0.9024 0.115 Uiso 0.25 1 calc PR D 3
C30A C 0.9694(19) -0.003(3) 0.8740(18) 0.096(3) Uani 0.25 1 d PDU D 3
H30B H 0.9811 0.0030 0.8491 0.115 Uiso 0.25 1 calc PR D 3
C12A C 0.725(2) 0.401(2) 0.905(2) 0.096(3) Uani 0.25 1 d PD D 3
H12C H 0.7010 0.4025 0.8853 0.115 Uiso 0.25 1 calc PR D 3
H12D H 0.7182 0.4177 0.9329 0.115 Uiso 0.25 1 calc PR D 3
C13A C 0.7316(18) 0.304(3) 0.9121(18) 0.096(3) Uani 0.25 1 d PD D 3
C14A C 0.7638(16) 0.265(3) 0.9342(17) 0.096(3) Uani 0.25 1 d PD D 3
H14B H 0.7817 0.2942 0.9532 0.115 Uiso 0.25 1 calc PR D 3
C15A C 0.7693(15) 0.182(3) 0.9279(17) 0.096(3) Uani 0.25 1 d PD D 3
H15B H 0.7914 0.1562 0.9420 0.115 Uiso 0.25 1 calc PR D 3
C16A C 0.7420(13) 0.138(3) 0.9005(16) 0.096(3) Uani 0.25 1 d PD D 3
C17A C 0.7113(13) 0.177(3) 0.877(2) 0.096(3) Uani 0.25 1 d PD D 3
H17B H 0.6950 0.1494 0.8552 0.115 Uiso 0.25 1 calc PR D 3
C18A C 0.7046(15) 0.260(3) 0.885(2) 0.096(3) Uani 0.25 1 d PD D 3
H18B H 0.6820 0.2851 0.8715 0.115 Uiso 0.25 1 calc PR D 3
C19A C 0.7569(14) 0.059(3) 0.883(2) 0.096(3) Uani 0.25 1 d PD D 3
H19C H 0.7398 0.0138 0.8864 0.115 Uiso 0.25 1 calc PR D 3
H19D H 0.7583 0.0655 0.8517 0.115 Uiso 0.25 1 calc PR D 3
C31A C 0.933(2) 0.131(2) 0.8753(16) 0.096(3) Uani 0.25 1 d PD D 3
H31C H 0.9050 0.1274 0.8663 0.115 Uiso 0.25 1 calc PR D 3
H31D H 0.9444 0.1406 0.8492 0.115 Uiso 0.25 1 calc PR D 3
C32A C 0.9399(15) 0.207(3) 0.9033(15) 0.096(3) Uani 0.25 1 d PD D 3
C33A C 0.9733(13) 0.250(3) 0.8994(19) 0.096(3) Uani 0.25 1 d PD D 3
H33B H 0.9945 0.2230 0.8909 0.115 Uiso 0.25 1 calc PR D 3
C34A C 0.9755(12) 0.333(3) 0.908(2) 0.096(3) Uani 0.25 1 d PD D 3
H34B H 0.9981 0.3623 0.9055 0.115 Uiso 0.25 1 calc PR D 3
C35A C 0.9443(13) 0.373(3) 0.9209(17) 0.096(3) Uani 0.25 1 d PD D 3
C36A C 0.9108(13) 0.331(3) 0.925(2) 0.096(3) Uani 0.25 1 d PD D 3
H36B H 0.8897 0.3585 0.9334 0.115 Uiso 0.25 1 calc PR D 3
C37A C 0.9086(14) 0.247(3) 0.9160(19) 0.096(3) Uani 0.25 1 d PD D 3
H37B H 0.8860 0.2185 0.9188 0.115 Uiso 0.25 1 calc PR D 3
C38A C 0.9509(15) 0.458(2) 0.9411(15) 0.096(3) Uani 0.25 1 d PD D 3
H38C H 0.9326 0.4718 0.9607 0.115 Uiso 0.25 1 calc PR D 3
H38D H 0.9774 0.4665 0.9550 0.115 Uiso 0.25 1 calc PR D 3
Cd1 Cd 0.62946(6) 0.93763(10) 0.51592(5) 0.0509(3) Uani 1 1 d . . .
Cd2 Cd 0.74193(6) 0.43286(10) 0.69782(5) 0.0509(3) Uani 1 1 d . . .
Cd3 Cd 0.75309(6) -0.06454(10) 0.80017(5) 0.0509(3) Uani 1 1 d . . .
Cd4 Cd 0.87060(6) 0.43126(10) 0.98397(5) 0.0509(3) Uani 1 1 d . . .
O1 O 0.7873(5) 0.0571(8) 0.7809(4) 0.0509(3) Uani 1 1 d . . .
O1W O 0.9330(5) 0.5071(8) 0.9691(4) 0.0509(3) Uani 1 1 d . . .
O2 O 0.7892(5) 0.0286(8) 0.8488(4) 0.0509(3) Uani 1 1 d . . .
O2W O 0.8949(5) 0.4871(8) 1.0456(4) 0.0509(3) Uani 1 1 d . . .
O3 O 0.8589(5) 0.2512(8) 0.9418(4) 0.0509(3) Uani 1 1 d . . .
O3W O 0.9020(5) 0.3272(8) 0.9947(4) 0.0509(3) Uani 1 1 d . . .
O4 O 0.8488(5) 0.3844(8) 0.9195(4) 0.0509(3) Uani 1 1 d . . .
O4W O 0.6910(5) 0.0147(7) 0.7950(4) 0.0509(3) Uani 1 1 d . . .
O5 O 0.8173(5) 0.4371(8) 0.7779(4) 0.0509(3) Uani 1 1 d . . .
O5W O 0.5843(5) 0.8160(8) 0.4984(4) 0.0509(3) Uani 1 1 d . . .
O6W O 0.6067(5) 0.9794(8) 0.4500(4) 0.0509(3) Uani 1 1 d . . .
O7 O 0.8115(5) 0.1215(8) 0.5110(4) 0.0509(3) Uani 1 1 d . . .
O7W O 0.5595(5) 0.9737(8) 0.5417(4) 0.0509(3) Uani 1 1 d . . .
O8W O 0.8151(5) 0.5352(8) 0.7054(4) 0.0509(3) Uani 1 1 d . . .
O9 O 0.7797(5) 0.3633(8) 0.6507(4) 0.0509(3) Uani 1 1 d . . .
O10 O 0.7150(5) 0.3317(8) 0.6656(4) 0.0509(3) Uani 1 1 d . . .
O11 O 0.6361(5) 0.1292(8) 0.5678(4) 0.0509(3) Uani 1 1 d . . .
O12 O 0.6733(5) 0.0502(8) 0.5344(4) 0.0509(3) Uani 1 1 d . . .
O13 O 0.6858(5) 0.8720(8) 0.4911(4) 0.0509(3) Uani 1 1 d . . .
O14 O 0.6464(5) 0.8019(8) 0.4395(4) 0.0509(3) Uani 1 1 d . . .
O15 O 0.7199(5) 0.6290(8) 0.3554(4) 0.0509(3) Uani 1 1 d . . .
O16 O 0.7893(5) 0.6540(8) 0.3513(4) 0.0509(3) Uani 1 1 d . . .
O19 O 0.7220(5) 0.5730(8) 0.7179(4) 0.0509(3) Uani 1 1 d . . .
O20 O 0.7092(5) 0.5389(8) 0.6495(4) 0.0509(3) Uani 1 1 d . . .
O21 O 0.6439(5) 0.7627(8) 0.5573(4) 0.0509(3) Uani 1 1 d D . .
O22 O 0.6560(5) 0.8933(8) 0.5744(4) 0.0509(3) Uani 1 1 d D . .
C78 C 0.8006(6) 0.1726(12) 0.8284(6) 0.0509(3) Uani 1 1 d D . .
C79 C 0.8143(5) 0.2012(12) 0.8673(6) 0.0509(3) Uani 1 1 d D . .
H79A H 0.8208 0.1648 0.8903 0.061 Uiso 1 1 calc R . .
C80 C 0.8191(6) 0.2848(13) 0.8743(6) 0.0509(3) Uani 1 1 d D . .
C81 C 0.8095(7) 0.3366(12) 0.8446(6) 0.0509(3) Uani 1 1 d D . .
H81A H 0.8142 0.3921 0.8501 0.061 Uiso 1 1 calc R . .
C83 C 0.7857(7) 0.2218(12) 0.8003(6) 0.0509(3) Uani 1 1 d D . .
H83A H 0.7698 0.2018 0.7759 0.061 Uiso 1 1 calc R . .
C84 C 0.8447(8) 0.3005(12) 0.9210(6) 0.0509(3) Uani 1 1 d . . .
C85 C 0.7889(7) 0.3691(12) 0.7650(6) 0.0509(3) Uani 1 1 d D . .
C87 C 0.7441(8) 0.2705(13) 0.6067(6) 0.0509(3) Uani 1 1 d . . .
C88 C 0.7114(7) 0.2224(12) 0.5948(6) 0.0509(3) Uani 1 1 d . . .
H88A H 0.6896 0.2328 0.6080 0.061 Uiso 1 1 calc R . .
C89 C 0.7093(8) 0.1589(13) 0.5638(6) 0.0509(3) Uani 1 1 d . . .
C90 C 0.7440(7) 0.1458(13) 0.5455(6) 0.0509(3) Uani 1 1 d . . .
H90A H 0.7458 0.1040 0.5254 0.061 Uiso 1 1 calc R . .
C93 C 0.6747(8) 0.1046(12) 0.5582(6) 0.0509(3) Uani 1 1 d . . .
C95 C 0.7114(7) 0.5953(12) 0.6774(6) 0.0509(3) Uani 1 1 d . . .
C96 C 0.6977(6) 0.6806(13) 0.6722(6) 0.0509(3) Uani 1 1 d D . .
C97 C 0.7058(5) 0.7352(12) 0.7008(6) 0.0509(3) Uani 1 1 d D . .
H97A H 0.7181 0.7184 0.7279 0.061 Uiso 1 1 calc R . .
C98 C 0.6978(6) 0.8186(12) 0.6952(6) 0.0509(3) Uani 1 1 d D . .
C99 C 0.6818(7) 0.8455(12) 0.6602(6) 0.0509(3) Uani 1 1 d D . .
H99A H 0.6744 0.9002 0.6560 0.061 Uiso 1 1 calc R . .
C100 C 0.6760(7) 0.7902(13) 0.6294(6) 0.0509(3) Uani 1 1 d D . .
C101 C 0.6854(7) 0.7057(12) 0.6334(6) 0.0509(3) Uani 1 1 d D . .
H10C H 0.6829 0.6706 0.6095 0.061 Uiso 1 1 calc R . .
C102 C 0.7185(6) 0.8772(12) 0.7271(6) 0.0509(3) Uani 1 1 d D . .
C103 C 0.6545(5) 0.8167(12) 0.5853(6) 0.0509(3) Uani 1 1 d D . .
C104 C 0.6773(8) 0.8292(12) 0.4558(6) 0.0509(3) Uani 1 1 d . . .
C105 C 0.7225(8) 0.8193(12) 0.4405(6) 0.0509(3) Uani 1 1 d . . .
C106 C 0.7540(7) 0.8573(13) 0.4541(6) 0.0509(3) Uani 1 1 d D . .
H10D H 0.7540 0.8948 0.4767 0.061 Uiso 1 1 calc R . .
C107 C 0.7873(8) 0.8458(13) 0.4373(6) 0.0509(3) Uani 1 1 d . . .
C108 C 0.7849(7) 0.7902(12) 0.4068(6) 0.0509(3) Uani 1 1 d . . .
H10E H 0.8057 0.7869 0.3912 0.061 Uiso 1 1 calc R . .
C109 C 0.7531(8) 0.7324(13) 0.3946(6) 0.0509(3) Uani 1 1 d . . .
C110 C 0.7163(7) 0.7520(12) 0.4095(6) 0.0509(3) Uani 1 1 d . . .
H11C H 0.6928 0.7258 0.4007 0.061 Uiso 1 1 calc R . .
C112 C 0.7554(8) 0.6611(13) 0.3672(6) 0.0509(3) Uani 1 1 d . . .
O17 O 0.8598(5) 0.8823(8) 0.4400(4) 0.0509(3) Uani 1 1 d . . .
C82 C 0.7925(7) 0.3127(12) 0.8047(6) 0.0509(3) Uani 1 1 d D . .
C77 C 0.7919(7) 0.0734(12) 0.8208(6) 0.0509(3) Uani 1 1 d . . .
C111 C 0.8281(8) 0.8924(13) 0.4541(6) 0.0509(3) Uani 1 1 d . . .
O18 O 0.8258(5) 0.9511(8) 0.4695(4) 0.0509(3) Uani 1 1 d D . .
O6 O 0.7866(5) 0.3417(8) 0.7294(4) 0.0509(3) Uani 1 1 d . . .
C92 C 0.7774(7) 0.2471(12) 0.5906(6) 0.0509(3) Uani 1 1 d . . .
H92A H 0.8015 0.2675 0.6025 0.061 Uiso 1 1 calc R . .
C91 C 0.7738(8) 0.1958(12) 0.5583(6) 0.0509(3) Uani 1 1 d . . .
C94 C 0.8104(8) 0.1798(12) 0.5380(6) 0.0509(3) Uani 1 1 d . . .
C86 C 0.7403(8) 0.3335(13) 0.6418(6) 0.0509(3) Uani 1 1 d . . .
O8 O 0.8468(5) 0.2160(8) 0.5510(4) 0.0509(3) Uani 1 1 d . . .
O24 O 0.7445(5) 0.8633(8) 0.7577(4) 0.0509(3) Uani 1 1 d D . .
O23 O 0.7096(5) 0.9441(8) 0.7290(4) 0.0509(3) Uani 1 1 d D . .

loop_
_atom_site_aniso_label
_atom_site_aniso_U_11
_atom_site_aniso_U_22
_atom_site_aniso_U_33
_atom_site_aniso_U_23
_atom_site_aniso_U_13
_atom_site_aniso_U_12
N1 0.115(5) 0.069(3) 0.055(3) -0.008(3) 0.013(3) -0.038(4)
N2 0.115(5) 0.069(3) 0.055(3) -0.008(3) 0.013(3) -0.038(4)
N3 0.115(5) 0.069(3) 0.055(3) -0.008(3) 0.013(3) -0.038(4)
N4 0.115(5) 0.069(3) 0.055(3) -0.008(3) 0.013(3) -0.038(4)
N5 0.115(5) 0.069(3) 0.055(3) -0.008(3) 0.013(3) -0.038(4)
N6 0.115(5) 0.069(3) 0.055(3) -0.008(3) 0.013(3) -0.038(4)
N7 0.115(5) 0.069(3) 0.055(3) -0.008(3) 0.013(3) -0.038(4)
N8 0.115(5) 0.069(3) 0.055(3) -0.008(3) 0.013(3) -0.038(4)
N9 0.115(5) 0.069(3) 0.055(3) -0.008(3) 0.013(3) -0.038(4)
N10 0.115(5) 0.069(3) 0.055(3) -0.008(3) 0.013(3) -0.038(4)
C1 0.115(5) 0.069(3) 0.055(3) -0.008(3) 0.013(3) -0.038(4)
C2 0.115(5) 0.069(3) 0.055(3) -0.008(3) 0.013(3) -0.038(4)
C3 0.115(5) 0.069(3) 0.055(3) -0.008(3) 0.013(3) -0.038(4)
C4 0.115(5) 0.069(3) 0.055(3) -0.008(3) 0.013(3) -0.038(4)
C5 0.115(5) 0.069(3) 0.055(3) -0.008(3) 0.013(3) -0.038(4)
C6 0.115(5) 0.069(3) 0.055(3) -0.008(3) 0.013(3) -0.038(4)
C7 0.115(5) 0.069(3) 0.055(3) -0.008(3) 0.013(3) -0.038(4)
C8 0.115(5) 0.069(3) 0.055(3) -0.008(3) 0.013(3) -0.038(4)
C9 0.115(5) 0.069(3) 0.055(3) -0.008(3) 0.013(3) -0.038(4)
C10 0.115(5) 0.069(3) 0.055(3) -0.008(3) 0.013(3) -0.038(4)
C11 0.115(5) 0.069(3) 0.055(3) -0.008(3) 0.013(3) -0.038(4)
C20 0.115(5) 0.069(3) 0.055(3) -0.008(3) 0.013(3) -0.038(4)
C21 0.115(5) 0.069(3) 0.055(3) -0.008(3) 0.013(3) -0.038(4)
C22 0.115(5) 0.069(3) 0.055(3) -0.008(3) 0.013(3) -0.038(4)
C23 0.115(5) 0.069(3) 0.055(3) -0.008(3) 0.013(3) -0.038(4)
C24 0.115(5) 0.069(3) 0.055(3) -0.008(3) 0.013(3) -0.038(4)
C25 0.115(5) 0.069(3) 0.055(3) -0.008(3) 0.013(3) -0.038(4)
C26 0.115(5) 0.069(3) 0.055(3) -0.008(3) 0.013(3) -0.038(4)
C27 0.115(5) 0.069(3) 0.055(3) -0.008(3) 0.013(3) -0.038(4)
C28 0.115(5) 0.069(3) 0.055(3) -0.008(3) 0.013(3) -0.038(4)
C29 0.115(5) 0.069(3) 0.055(3) -0.008(3) 0.013(3) -0.038(4)
C30 0.115(5) 0.069(3) 0.055(3) -0.008(3) 0.013(3) -0.038(4)
C12 0.115(5) 0.069(3) 0.055(3) -0.008(3) 0.013(3) -0.038(4)
C13 0.115(5) 0.069(3) 0.055(3) -0.008(3) 0.013(3) -0.038(4)
C14 0.115(5) 0.069(3) 0.055(3) -0.008(3) 0.013(3) -0.038(4)
C15 0.115(5) 0.069(3) 0.055(3) -0.008(3) 0.013(3) -0.038(4)
C16 0.115(5) 0.069(3) 0.055(3) -0.008(3) 0.013(3) -0.038(4)
C17 0.115(5) 0.069(3) 0.055(3) -0.008(3) 0.013(3) -0.038(4)
C18 0.115(5) 0.069(3) 0.055(3) -0.008(3) 0.013(3) -0.038(4)
C19 0.115(5) 0.069(3) 0.055(3) -0.008(3) 0.013(3) -0.038(4)
C31 0.115(5) 0.069(3) 0.055(3) -0.008(3) 0.013(3) -0.038(4)
C32 0.115(5) 0.069(3) 0.055(3) -0.008(3) 0.013(3) -0.038(4)
C33 0.115(5) 0.069(3) 0.055(3) -0.008(3) 0.013(3) -0.038(4)
C34 0.115(5) 0.069(3) 0.055(3) -0.008(3) 0.013(3) -0.038(4)
C35 0.115(5) 0.069(3) 0.055(3) -0.008(3) 0.013(3) -0.038(4)
C36 0.115(5) 0.069(3) 0.055(3) -0.008(3) 0.013(3) -0.038(4)
C37 0.115(5) 0.069(3) 0.055(3) -0.008(3) 0.013(3) -0.038(4)
C38 0.115(5) 0.069(3) 0.055(3) -0.008(3) 0.013(3) -0.038(4)
N11 0.165(5) 0.065(3) 0.052(3) 0.001(2) 0.017(3) -0.021(4)
N12 0.165(5) 0.065(3) 0.052(3) 0.001(2) 0.017(3) -0.021(4)
N13 0.165(5) 0.065(3) 0.052(3) 0.001(2) 0.017(3) -0.021(4)
N14 0.165(5) 0.065(3) 0.052(3) 0.001(2) 0.017(3) -0.021(4)
N15 0.165(5) 0.065(3) 0.052(3) 0.001(2) 0.017(3) -0.021(4)
N16 0.165(5) 0.065(3) 0.052(3) 0.001(2) 0.017(3) -0.021(4)
N17 0.165(5) 0.065(3) 0.052(3) 0.001(2) 0.017(3) -0.021(4)
N18 0.165(5) 0.065(3) 0.052(3) 0.001(2) 0.017(3) -0.021(4)
N19 0.165(5) 0.065(3) 0.052(3) 0.001(2) 0.017(3) -0.021(4)
N20 0.165(5) 0.065(3) 0.052(3) 0.001(2) 0.017(3) -0.021(4)
C39 0.165(5) 0.065(3) 0.052(3) 0.001(2) 0.017(3) -0.021(4)
C40 0.165(5) 0.065(3) 0.052(3) 0.001(2) 0.017(3) -0.021(4)
C41 0.165(5) 0.065(3) 0.052(3) 0.001(2) 0.017(3) -0.021(4)
C42 0.165(5) 0.065(3) 0.052(3) 0.001(2) 0.017(3) -0.021(4)
C43 0.165(5) 0.065(3) 0.052(3) 0.001(2) 0.017(3) -0.021(4)
C44 0.165(5) 0.065(3) 0.052(3) 0.001(2) 0.017(3) -0.021(4)
C45 0.165(5) 0.065(3) 0.052(3) 0.001(2) 0.017(3) -0.021(4)
C46 0.165(5) 0.065(3) 0.052(3) 0.001(2) 0.017(3) -0.021(4)
C47 0.165(5) 0.065(3) 0.052(3) 0.001(2) 0.017(3) -0.021(4)
C48 0.165(5) 0.065(3) 0.052(3) 0.001(2) 0.017(3) -0.021(4)
C49 0.165(5) 0.065(3) 0.052(3) 0.001(2) 0.017(3) -0.021(4)
C58 0.165(5) 0.065(3) 0.052(3) 0.001(2) 0.017(3) -0.021(4)
C59 0.165(5) 0.065(3) 0.052(3) 0.001(2) 0.017(3) -0.021(4)
C60 0.165(5) 0.065(3) 0.052(3) 0.001(2) 0.017(3) -0.021(4)
C61 0.165(5) 0.065(3) 0.052(3) 0.001(2) 0.017(3) -0.021(4)
C62 0.165(5) 0.065(3) 0.052(3) 0.001(2) 0.017(3) -0.021(4)
C63 0.165(5) 0.065(3) 0.052(3) 0.001(2) 0.017(3) -0.021(4)
C64 0.165(5) 0.065(3) 0.052(3) 0.001(2) 0.017(3) -0.021(4)
C65 0.165(5) 0.065(3) 0.052(3) 0.001(2) 0.017(3) -0.021(4)
C66 0.165(5) 0.065(3) 0.052(3) 0.001(2) 0.017(3) -0.021(4)
C67 0.165(5) 0.065(3) 0.052(3) 0.001(2) 0.017(3) -0.021(4)
C68 0.165(5) 0.065(3) 0.052(3) 0.001(2) 0.017(3) -0.021(4)
C50 0.165(5) 0.065(3) 0.052(3) 0.001(2) 0.017(3) -0.021(4)
C51 0.165(5) 0.065(3) 0.052(3) 0.001(2) 0.017(3) -0.021(4)
C52 0.165(5) 0.065(3) 0.052(3) 0.001(2) 0.017(3) -0.021(4)
C53 0.165(5) 0.065(3) 0.052(3) 0.001(2) 0.017(3) -0.021(4)
C54 0.165(5) 0.065(3) 0.052(3) 0.001(2) 0.017(3) -0.021(4)
C55 0.165(5) 0.065(3) 0.052(3) 0.001(2) 0.017(3) -0.021(4)
C56 0.165(5) 0.065(3) 0.052(3) 0.001(2) 0.017(3) -0.021(4)
C57 0.165(5) 0.065(3) 0.052(3) 0.001(2) 0.017(3) -0.021(4)
C69 0.165(5) 0.065(3) 0.052(3) 0.001(2) 0.017(3) -0.021(4)
C70 0.165(5) 0.065(3) 0.052(3) 0.001(2) 0.017(3) -0.021(4)
C71 0.165(5) 0.065(3) 0.052(3) 0.001(2) 0.017(3) -0.021(4)
C72 0.165(5) 0.065(3) 0.052(3) 0.001(2) 0.017(3) -0.021(4)
C73 0.165(5) 0.065(3) 0.052(3) 0.001(2) 0.017(3) -0.021(4)
C74 0.165(5) 0.065(3) 0.052(3) 0.001(2) 0.017(3) -0.021(4)
C75 0.165(5) 0.065(3) 0.052(3) 0.001(2) 0.017(3) -0.021(4)
C76 0.165(5) 0.065(3) 0.052(3) 0.001(2) 0.017(3) -0.021(4)
N11A 0.181(6) 0.077(6) 0.065(5) 0.011(5) 0.015(6) -0.005(6)
N12A 0.181(6) 0.077(6) 0.065(5) 0.011(5) 0.015(6) -0.005(6)
N13A 0.181(6) 0.077(6) 0.065(5) 0.011(5) 0.015(6) -0.005(6)
N14A 0.181(6) 0.077(6) 0.065(5) 0.011(5) 0.015(6) -0.005(6)
N15A 0.181(6) 0.077(6) 0.065(5) 0.011(5) 0.015(6) -0.005(6)
N16A 0.181(6) 0.077(6) 0.065(5) 0.011(5) 0.015(6) -0.005(6)
N17A 0.181(6) 0.077(6) 0.065(5) 0.011(5) 0.015(6) -0.005(6)
N18A 0.181(6) 0.077(6) 0.065(5) 0.011(5) 0.015(6) -0.005(6)
N19A 0.181(6) 0.077(6) 0.065(5) 0.011(5) 0.015(6) -0.005(6)
N20A 0.181(6) 0.077(6) 0.065(5) 0.011(5) 0.015(6) -0.005(6)
C39A 0.181(6) 0.077(6) 0.065(5) 0.011(5) 0.015(6) -0.005(6)
C40A 0.181(6) 0.077(6) 0.065(5) 0.011(5) 0.015(6) -0.005(6)
C41A 0.181(6) 0.077(6) 0.065(5) 0.011(5) 0.015(6) -0.005(6)
C42A 0.181(6) 0.077(6) 0.065(5) 0.011(5) 0.015(6) -0.005(6)
C43A 0.181(6) 0.077(6) 0.065(5) 0.011(5) 0.015(6) -0.005(6)
C44A 0.181(6) 0.077(6) 0.065(5) 0.011(5) 0.015(6) -0.005(6)
C45A 0.181(6) 0.077(6) 0.065(5) 0.011(5) 0.015(6) -0.005(6)
C46A 0.181(6) 0.077(6) 0.065(5) 0.011(5) 0.015(6) -0.005(6)
C47A 0.181(6) 0.077(6) 0.065(5) 0.011(5) 0.015(6) -0.005(6)
C48A 0.181(6) 0.077(6) 0.065(5) 0.011(5) 0.015(6) -0.005(6)
C49A 0.181(6) 0.077(6) 0.065(5) 0.011(5) 0.015(6) -0.005(6)
C58A 0.181(6) 0.077(6) 0.065(5) 0.011(5) 0.015(6) -0.005(6)
C59A 0.181(6) 0.077(6) 0.065(5) 0.011(5) 0.015(6) -0.005(6)
C60A 0.181(6) 0.077(6) 0.065(5) 0.011(5) 0.015(6) -0.005(6)
C61A 0.181(6) 0.077(6) 0.065(5) 0.011(5) 0.015(6) -0.005(6)
C62A 0.181(6) 0.077(6) 0.065(5) 0.011(5) 0.015(6) -0.005(6)
C63A 0.181(6) 0.077(6) 0.065(5) 0.011(5) 0.015(6) -0.005(6)
C64A 0.181(6) 0.077(6) 0.065(5) 0.011(5) 0.015(6) -0.005(6)
C65A 0.181(6) 0.077(6) 0.065(5) 0.011(5) 0.015(6) -0.005(6)
C66A 0.181(6) 0.077(6) 0.065(5) 0.011(5) 0.015(6) -0.005(6)
C67A 0.181(6) 0.077(6) 0.065(5) 0.011(5) 0.015(6) -0.005(6)
C68A 0.181(6) 0.077(6) 0.065(5) 0.011(5) 0.015(6) -0.005(6)
C50A 0.181(6) 0.077(6) 0.065(5) 0.011(5) 0.015(6) -0.005(6)
C51A 0.181(6) 0.077(6) 0.065(5) 0.011(5) 0.015(6) -0.005(6)
C52A 0.181(6) 0.077(6) 0.065(5) 0.011(5) 0.015(6) -0.005(6)
C53A 0.181(6) 0.077(6) 0.065(5) 0.011(5) 0.015(6) -0.005(6)
C54A 0.181(6) 0.077(6) 0.065(5) 0.011(5) 0.015(6) -0.005(6)
C55A 0.181(6) 0.077(6) 0.065(5) 0.011(5) 0.015(6) -0.005(6)
C56A 0.181(6) 0.077(6) 0.065(5) 0.011(5) 0.015(6) -0.005(6)
C57A 0.181(6) 0.077(6) 0.065(5) 0.011(5) 0.015(6) -0.005(6)
C69A 0.181(6) 0.077(6) 0.065(5) 0.011(5) 0.015(6) -0.005(6)
C70A 0.181(6) 0.077(6) 0.065(5) 0.011(5) 0.015(6) -0.005(6)
C71A 0.181(6) 0.077(6) 0.065(5) 0.011(5) 0.015(6) -0.005(6)
C72A 0.181(6) 0.077(6) 0.065(5) 0.011(5) 0.015(6) -0.005(6)
C73A 0.181(6) 0.077(6) 0.065(5) 0.011(5) 0.015(6) -0.005(6)
C74A 0.181(6) 0.077(6) 0.065(5) 0.011(5) 0.015(6) -0.005(6)
C75A 0.181(6) 0.077(6) 0.065(5) 0.011(5) 0.015(6) -0.005(6)
C76A 0.181(6) 0.077(6) 0.065(5) 0.011(5) 0.015(6) -0.005(6)
N1A 0.122(6) 0.083(5) 0.080(5) -0.011(5) 0.007(5) -0.041(6)
N2A 0.122(6) 0.083(5) 0.080(5) -0.011(5) 0.007(5) -0.041(6)
N3A 0.122(6) 0.083(5) 0.080(5) -0.011(5) 0.007(5) -0.041(6)
N4A 0.122(6) 0.083(5) 0.080(5) -0.011(5) 0.007(5) -0.041(6)
N5A 0.122(6) 0.083(5) 0.080(5) -0.011(5) 0.007(5) -0.041(6)
N6A 0.122(6) 0.083(5) 0.080(5) -0.011(5) 0.007(5) -0.041(6)
N7A 0.122(6) 0.083(5) 0.080(5) -0.011(5) 0.007(5) -0.041(6)
N8A 0.122(6) 0.083(5) 0.080(5) -0.011(5) 0.007(5) -0.041(6)
N9A 0.122(6) 0.083(5) 0.080(5) -0.011(5) 0.007(5) -0.041(6)
N10A 0.122(6) 0.083(5) 0.080(5) -0.011(5) 0.007(5) -0.041(6)
C1A 0.122(6) 0.083(5) 0.080(5) -0.011(5) 0.007(5) -0.041(6)
C2A 0.122(6) 0.083(5) 0.080(5) -0.011(5) 0.007(5) -0.041(6)
C3A 0.122(6) 0.083(5) 0.080(5) -0.011(5) 0.007(5) -0.041(6)
C4A 0.122(6) 0.083(5) 0.080(5) -0.011(5) 0.007(5) -0.041(6)
C5A 0.122(6) 0.083(5) 0.080(5) -0.011(5) 0.007(5) -0.041(6)
C6A 0.122(6) 0.083(5) 0.080(5) -0.011(5) 0.007(5) -0.041(6)
C7A 0.122(6) 0.083(5) 0.080(5) -0.011(5) 0.007(5) -0.041(6)
C8A 0.122(6) 0.083(5) 0.080(5) -0.011(5) 0.007(5) -0.041(6)
C9A 0.122(6) 0.083(5) 0.080(5) -0.011(5) 0.007(5) -0.041(6)
C10A 0.122(6) 0.083(5) 0.080(5) -0.011(5) 0.007(5) -0.041(6)
C11A 0.122(6) 0.083(5) 0.080(5) -0.011(5) 0.007(5) -0.041(6)
C20A 0.122(6) 0.083(5) 0.080(5) -0.011(5) 0.007(5) -0.041(6)
C21A 0.122(6) 0.083(5) 0.080(5) -0.011(5) 0.007(5) -0.041(6)
C22A 0.122(6) 0.083(5) 0.080(5) -0.011(5) 0.007(5) -0.041(6)
C23A 0.122(6) 0.083(5) 0.080(5) -0.011(5) 0.007(5) -0.041(6)
C24A 0.122(6) 0.083(5) 0.080(5) -0.011(5) 0.007(5) -0.041(6)
C25A 0.122(6) 0.083(5) 0.080(5) -0.011(5) 0.007(5) -0.041(6)
C26A 0.122(6) 0.083(5) 0.080(5) -0.011(5) 0.007(5) -0.041(6)
C27A 0.122(6) 0.083(5) 0.080(5) -0.011(5) 0.007(5) -0.041(6)
C28A 0.122(6) 0.083(5) 0.080(5) -0.011(5) 0.007(5) -0.041(6)
C29A 0.122(6) 0.083(5) 0.080(5) -0.011(5) 0.007(5) -0.041(6)
C30A 0.122(6) 0.083(5) 0.080(5) -0.011(5) 0.007(5) -0.041(6)
C12A 0.122(6) 0.083(5) 0.080(5) -0.011(5) 0.007(5) -0.041(6)
C13A 0.122(6) 0.083(5) 0.080(5) -0.011(5) 0.007(5) -0.041(6)
C14A 0.122(6) 0.083(5) 0.080(5) -0.011(5) 0.007(5) -0.041(6)
C15A 0.122(6) 0.083(5) 0.080(5) -0.011(5) 0.007(5) -0.041(6)
C16A 0.122(6) 0.083(5) 0.080(5) -0.011(5) 0.007(5) -0.041(6)
C17A 0.122(6) 0.083(5) 0.080(5) -0.011(5) 0.007(5) -0.041(6)
C18A 0.122(6) 0.083(5) 0.080(5) -0.011(5) 0.007(5) -0.041(6)
C19A 0.122(6) 0.083(5) 0.080(5) -0.011(5) 0.007(5) -0.041(6)
C31A 0.122(6) 0.083(5) 0.080(5) -0.011(5) 0.007(5) -0.041(6)
C32A 0.122(6) 0.083(5) 0.080(5) -0.011(5) 0.007(5) -0.041(6)
C33A 0.122(6) 0.083(5) 0.080(5) -0.011(5) 0.007(5) -0.041(6)
C34A 0.122(6) 0.083(5) 0.080(5) -0.011(5) 0.007(5) -0.041(6)
C35A 0.122(6) 0.083(5) 0.080(5) -0.011(5) 0.007(5) -0.041(6)
C36A 0.122(6) 0.083(5) 0.080(5) -0.011(5) 0.007(5) -0.041(6)
C37A 0.122(6) 0.083(5) 0.080(5) -0.011(5) 0.007(5) -0.041(6)
C38A 0.122(6) 0.083(5) 0.080(5) -0.011(5) 0.007(5) -0.041(6)
Cd1 0.1012(7) 0.0291(3) 0.0211(3) -0.0087(4) 0.0044(3) 0.0012(6)
Cd2 0.1012(7) 0.0291(3) 0.0211(3) -0.0087(4) 0.0044(3) 0.0012(6)
Cd3 0.1012(7) 0.0291(3) 0.0211(3) -0.0087(4) 0.0044(3) 0.0012(6)
Cd4 0.1012(7) 0.0291(3) 0.0211(3) -0.0087(4) 0.0044(3) 0.0012(6)
O1 0.1012(7) 0.0291(3) 0.0211(3) -0.0087(4) 0.0044(3) 0.0012(6)
O1W 0.1012(7) 0.0291(3) 0.0211(3) -0.0087(4) 0.0044(3) 0.0012(6)
O2 0.1012(7) 0.0291(3) 0.0211(3) -0.0087(4) 0.0044(3) 0.0012(6)
O2W 0.1012(7) 0.0291(3) 0.0211(3) -0.0087(4) 0.0044(3) 0.0012(6)
O3 0.1012(7) 0.0291(3) 0.0211(3) -0.0087(4) 0.0044(3) 0.0012(6)
O3W 0.1012(7) 0.0291(3) 0.0211(3) -0.0087(4) 0.0044(3) 0.0012(6)
O4 0.1012(7) 0.0291(3) 0.0211(3) -0.0087(4) 0.0044(3) 0.0012(6)
O4W 0.1012(7) 0.0291(3) 0.0211(3) -0.0087(4) 0.0044(3) 0.0012(6)
O5 0.1012(7) 0.0291(3) 0.0211(3) -0.0087(4) 0.0044(3) 0.0012(6)
O5W 0.1012(7) 0.0291(3) 0.0211(3) -0.0087(4) 0.0044(3) 0.0012(6)
O6W 0.1012(7) 0.0291(3) 0.0211(3) -0.0087(4) 0.0044(3) 0.0012(6)
O7 0.1012(7) 0.0291(3) 0.0211(3) -0.0087(4) 0.0044(3) 0.0012(6)
O7W 0.1012(7) 0.0291(3) 0.0211(3) -0.0087(4) 0.0044(3) 0.0012(6)
O8W 0.1012(7) 0.0291(3) 0.0211(3) -0.0087(4) 0.0044(3) 0.0012(6)
O9 0.1012(7) 0.0291(3) 0.0211(3) -0.0087(4) 0.0044(3) 0.0012(6)
O10 0.1012(7) 0.0291(3) 0.0211(3) -0.0087(4) 0.0044(3) 0.0012(6)
O11 0.1012(7) 0.0291(3) 0.0211(3) -0.0087(4) 0.0044(3) 0.0012(6)
O12 0.1012(7) 0.0291(3) 0.0211(3) -0.0087(4) 0.0044(3) 0.0012(6)
O13 0.1012(7) 0.0291(3) 0.0211(3) -0.0087(4) 0.0044(3) 0.0012(6)
O14 0.1012(7) 0.0291(3) 0.0211(3) -0.0087(4) 0.0044(3) 0.0012(6)
O15 0.1012(7) 0.0291(3) 0.0211(3) -0.0087(4) 0.0044(3) 0.0012(6)
O16 0.1012(7) 0.0291(3) 0.0211(3) -0.0087(4) 0.0044(3) 0.0012(6)
O19 0.1012(7) 0.0291(3) 0.0211(3) -0.0087(4) 0.0044(3) 0.0012(6)
O20 0.1012(7) 0.0291(3) 0.0211(3) -0.0087(4) 0.0044(3) 0.0012(6)
O21 0.1012(7) 0.0291(3) 0.0211(3) -0.0087(4) 0.0044(3) 0.0012(6)
O22 0.1012(7) 0.0291(3) 0.0211(3) -0.0087(4) 0.0044(3) 0.0012(6)
C78 0.1012(7) 0.0291(3) 0.0211(3) -0.0087(4) 0.0044(3) 0.0012(6)
C79 0.1012(7) 0.0291(3) 0.0211(3) -0.0087(4) 0.0044(3) 0.0012(6)
C80 0.1012(7) 0.0291(3) 0.0211(3) -0.0087(4) 0.0044(3) 0.0012(6)
C81 0.1012(7) 0.0291(3) 0.0211(3) -0.0087(4) 0.0044(3) 0.0012(6)
C83 0.1012(7) 0.0291(3) 0.0211(3) -0.0087(4) 0.0044(3) 0.0012(6)
C84 0.1012(7) 0.0291(3) 0.0211(3) -0.0087(4) 0.0044(3) 0.0012(6)
C85 0.1012(7) 0.0291(3) 0.0211(3) -0.0087(4) 0.0044(3) 0.0012(6)
C87 0.1012(7) 0.0291(3) 0.0211(3) -0.0087(4) 0.0044(3) 0.0012(6)
C88 0.1012(7) 0.0291(3) 0.0211(3) -0.0087(4) 0.0044(3) 0.0012(6)
C89 0.1012(7) 0.0291(3) 0.0211(3) -0.0087(4) 0.0044(3) 0.0012(6)
C90 0.1012(7) 0.0291(3) 0.0211(3) -0.0087(4) 0.0044(3) 0.0012(6)
C93 0.1012(7) 0.0291(3) 0.0211(3) -0.0087(4) 0.0044(3) 0.0012(6)
C95 0.1012(7) 0.0291(3) 0.0211(3) -0.0087(4) 0.0044(3) 0.0012(6)
C96 0.1012(7) 0.0291(3) 0.0211(3) -0.0087(4) 0.0044(3) 0.0012(6)
C97 0.1012(7) 0.0291(3) 0.0211(3) -0.0087(4) 0.0044(3) 0.0012(6)
C98 0.1012(7) 0.0291(3) 0.0211(3) -0.0087(4) 0.0044(3) 0.0012(6)
C99 0.1012(7) 0.0291(3) 0.0211(3) -0.0087(4) 0.0044(3) 0.0012(6)
C100 0.1012(7) 0.0291(3) 0.0211(3) -0.0087(4) 0.0044(3) 0.0012(6)
C101 0.1012(7) 0.0291(3) 0.0211(3) -0.0087(4) 0.0044(3) 0.0012(6)
C102 0.1012(7) 0.0291(3) 0.0211(3) -0.0087(4) 0.0044(3) 0.0012(6)
C103 0.1012(7) 0.0291(3) 0.0211(3) -0.0087(4) 0.0044(3) 0.0012(6)
C104 0.1012(7) 0.0291(3) 0.0211(3) -0.0087(4) 0.0044(3) 0.0012(6)
C105 0.1012(7) 0.0291(3) 0.0211(3) -0.0087(4) 0.0044(3) 0.0012(6)
C106 0.1012(7) 0.0291(3) 0.0211(3) -0.0087(4) 0.0044(3) 0.0012(6)
C107 0.1012(7) 0.0291(3) 0.0211(3) -0.0087(4) 0.0044(3) 0.0012(6)
C108 0.1012(7) 0.0291(3) 0.0211(3) -0.0087(4) 0.0044(3) 0.0012(6)
C109 0.1012(7) 0.0291(3) 0.0211(3) -0.0087(4) 0.0044(3) 0.0012(6)
C110 0.1012(7) 0.0291(3) 0.0211(3) -0.0087(4) 0.0044(3) 0.0012(6)
C112 0.1012(7) 0.0291(3) 0.0211(3) -0.0087(4) 0.0044(3) 0.0012(6)
O17 0.1012(7) 0.0291(3) 0.0211(3) -0.0087(4) 0.0044(3) 0.0012(6)
C82 0.1012(7) 0.0291(3) 0.0211(3) -0.0087(4) 0.0044(3) 0.0012(6)
C77 0.1012(7) 0.0291(3) 0.0211(3) -0.0087(4) 0.0044(3) 0.0012(6)
C111 0.1012(7) 0.0291(3) 0.0211(3) -0.0087(4) 0.0044(3) 0.0012(6)
O18 0.1012(7) 0.0291(3) 0.0211(3) -0.0087(4) 0.0044(3) 0.0012(6)
O6 0.1012(7) 0.0291(3) 0.0211(3) -0.0087(4) 0.0044(3) 0.0012(6)
C92 0.1012(7) 0.0291(3) 0.0211(3) -0.0087(4) 0.0044(3) 0.0012(6)
C91 0.1012(7) 0.0291(3) 0.0211(3) -0.0087(4) 0.0044(3) 0.0012(6)
C94 0.1012(7) 0.0291(3) 0.0211(3) -0.0087(4) 0.0044(3) 0.0012(6)
C86 0.1012(7) 0.0291(3) 0.0211(3) -0.0087(4) 0.0044(3) 0.0012(6)
O8 0.1012(7) 0.0291(3) 0.0211(3) -0.0087(4) 0.0044(3) 0.0012(6)
O24 0.1012(7) 0.0291(3) 0.0211(3) -0.0087(4) 0.0044(3) 0.0012(6)
O23 0.1012(7) 0.0291(3) 0.0211(3) -0.0087(4) 0.0044(3) 0.0012(6)

loop_
_atom_type_symbol
_atom_type_description
_atom_type_scat_dispersion_real
_atom_type_scat_dispersion_imag
_atom_type_scat_source
C C 0.0033 0.0016 'International Tables Vol C Tables 4.2.6.8 and 6.1.1.4'
H H 0.0000 0.0000 'International Tables Vol C Tables 4.2.6.8 and 6.1.1.4'
N N 0.0061 0.0033 'International Tables Vol C Tables 4.2.6.8 and 6.1.1.4'
O O 0.0106 0.0060 'International Tables Vol C Tables 4.2.6.8 and 6.1.1.4'
Cd Cd -0.8075 1.2024 'International Tables Vol C Tables 4.2.6.8 and 6.1.1.4'

loop_
_geom_angle_atom_site_label_1
_geom_angle_atom_site_label_2
_geom_angle_atom_site_label_3
_geom_angle
_geom_angle_site_symmetry_1
_geom_angle_site_symmetry_3
C1 N1 C2 107.8(8) . .
C1 N1 C38 117.3(14) . .
C2 N1 C38 131.7(17) . .
C1 N2 C3 107.3(8) . .
C1 N2 C4 112.4(10) . .
C3 N2 C4 132.2(13) . .
C8 N3 C4 121.1(10) . .
C9 N4 C10 106.1(10) . .
C9 N4 C8 105(2) . .
C10 N4 C8 148(2) . .
C9 N5 C11 109.1(11) . .
C9 N5 C12 120(3) . .
C11 N5 C12 131(3) . .
C21 N6 C20 105.9(11) . .
C21 N6 C19 131(3) . .
C20 N6 C19 119(2) . .
C20 N7 C22 106.9(11) . .
C20 N7 C23 134(2) . .
C22 N7 C23 118(2) . .
C23 N8 C27 122.0(10) . .
C28 N9 C29 107.1(11) . .
C28 N9 C27 108(2) . .
C29 N9 C27 144(2) . .
C30 N10 C28 105.2(11) . .
C30 N10 C31 124(3) . .
C28 N10 C31 129(3) . .
N1 C1 N2 108.5(8) . .
N1 C1 H1A 125.8 . .
N2 C1 H1A 125.8 . .
C3 C2 N1 109.4(7) . .
C3 C2 H2A 125.3 . .
N1 C2 H2A 125.3 . .
C2 C3 N2 107.0(8) . .
C2 C3 H3A 126.5 . .
N2 C3 H3A 126.5 . .
C5 C4 N3 119.8(10) . .
C5 C4 N2 108.8(14) . .
N3 C4 N2 126.7(12) . .
C6 C5 C4 120.0(11) . .
C6 C5 H5A 120.0 . .
C4 C5 H5A 120.0 . .
C5 C6 C7 119.8(11) . .
C5 C6 H6A 120.1 . .
C7 C6 H6A 120.1 . .
C8 C7 C6 121.4(11) . .
C8 C7 H7A 119.3 . .
C6 C7 H7A 119.3 . .
C7 C8 N3 117.8(10) . .
C7 C8 N4 107.1(19) . .
N3 C8 N4 133(2) . .
N4 C9 N5 108.5(11) . .
N4 C9 H9A 125.8 . .
N5 C9 H9A 125.8 . .
C11 C10 N4 109.3(11) . .
C11 C10 H10A 125.4 . .
N4 C10 H10A 125.4 . .
C10 C11 N5 105.9(11) . .
C10 C11 H11A 127.0 . .
N5 C11 H11A 127.0 . .
N7 C20 N6 109.2(11) . .
N7 C20 H20A 125.4 . .
N6 C20 H20A 125.4 . .
N6 C21 C22 108.3(11) . .
N6 C21 H21A 125.9 . .
C22 C21 H21A 125.9 . .
C21 C22 N7 107.8(11) . .
C21 C22 H22A 126.1 . .
N7 C22 H22A 126.1 . .
N8 C23 C24 116.8(10) . .
N8 C23 N7 115(2) . .
C24 C23 N7 128(2) . .
C25 C24 C23 120.1(10) . .
C25 C24 H24A 119.9 . .
C23 C24 H24A 119.9 . .
C26 C25 C24 121.0(11) . .
C26 C25 H25A 119.5 . .
C24 C25 H25A 119.5 . .
C25 C26 C27 121.0(11) . .
C25 C26 H26A 119.5 . .
C27 C26 H26A 119.5 . .
N8 C27 C26 118.6(10) . .
N8 C27 N9 131(2) . .
C26 C27 N9 111(2) . .
N9 C28 N10 109.4(11) . .
N9 C28 H28A 125.3 . .
N10 C28 H28A 125.3 . .
C30 C29 N9 106.5(11) . .
C30 C29 H29A 126.8 . .
N9 C29 H29A 126.8 . .
C29 C30 N10 109.9(12) . .
C29 C30 H30A 125.0 . .
N10 C30 H30A 125.0 . .
N5 C12 C13 118(2) . .
N5 C12 H12A 107.9 . .
C13 C12 H12A 107.9 . .
N5 C12 H12B 107.9 . .
C13 C12 H12B 107.9 . .
H12A C12 H12B 107.2 . .
C14 C13 C18 119.7(7) . .
C14 C13 C12 112(2) . .
C18 C13 C12 126(2) . .
C15 C14 C13 120.1(8) . .
C15 C14 H14A 120.0 . .
C13 C14 H14A 120.0 . .
C14 C15 C16 120.3(8) . .
C14 C15 H15A 119.9 . .
C16 C15 H15A 119.9 . .
C17 C16 C15 119.4(7) . .
C17 C16 C19 117(2) . .
C15 C16 C19 123(2) . .
C16 C17 C18 120.1(8) . .
C16 C17 H17A 120.0 . .
C18 C17 H17A 120.0 . .
C17 C18 C13 119.1(8) . .
C17 C18 H18A 120.4 . .
C13 C18 H18A 120.4 . .
C16 C19 N6 128(2) . .
C16 C19 H19A 105.4 . .
N6 C19 H19A 105.4 . .
C16 C19 H19B 105.4 . .
N6 C19 H19B 105.4 . .
H19A C19 H19B 106.0 . .
N10 C31 C32 118.1(19) . .
N10 C31 H31A 107.8 . .
C32 C31 H31A 107.8 . .
N10 C31 H31B 107.8 . .
C32 C31 H31B 107.8 . .
H31A C31 H31B 107.1 . .
C33 C32 C37 120.3(7) . .
C33 C32 C31 108.4(17) . .
C37 C32 C31 130.9(18) . .
C32 C33 C34 119.8(8) . .
C32 C33 H33A 120.1 . .
C34 C33 H33A 120.1 . .
C33 C34 C35 119.7(8) . .
C33 C34 H34A 120.2 . .
C35 C34 H34A 120.2 . .
C36 C35 C34 118.9(8) . .
C36 C35 C38 110.6(18) . .
C34 C35 C38 128.6(19) . .
C35 C36 C37 119.7(9) . .
C35 C36 H36A 120.1 . .
C37 C36 H36A 120.1 . .
C32 C37 C36 119.2(8) . .
C32 C37 H37A 120.4 . .
C36 C37 H37A 120.4 . .
C35 C38 N1 127.6(19) . .
C35 C38 H38A 105.4 . .
N1 C38 H38A 105.4 . .
C35 C38 H38B 105.4 . .
N1 C38 H38B 105.4 . .
H38A C38 H38B 106.0 . .
C40 N11 C39 107.4(11) . .
C40 N11 C76 92(2) . .
C39 N11 C76 159(2) . .
C39 N12 C41 106.1(10) . .
C39 N12 C42 112(2) . .
C41 N12 C42 142(2) . .
C42 N13 C46 122.9(10) . .
C47 N14 C48 106.5(11) . .
C47 N14 C46 116(2) . .
C48 N14 C46 137(2) . .
C49 N15 C47 108.6(11) . .
C49 N15 C50 125(3) . .
C47 N15 C50 124(3) . .
C58 N16 C59 110.3(11) . .
C58 N16 C57 119(3) . .
C59 N16 C57 128(3) . .
C58 N17 C60 108.2(11) . .
C58 N17 C61 106(2) . .
C60 N17 C61 146(2) . .
C65 N18 C61 122.1(10) . .
C66 N19 C67 103.3(10) . .
C66 N19 C65 122(2) . .
C67 N19 C65 135(2) . .
C66 N20 C68 106.0(11) . .
C66 N20 C69 133(2) . .
C68 N20 C69 117(2) . .
N12 C39 N11 107.8(11) . .
N12 C39 H39A 126.1 . .
N11 C39 H39A 126.1 . .
C41 C40 N11 109.6(12) . .
C41 C40 H40A 125.2 . .
N11 C40 H40A 125.2 . .
C40 C41 N12 108.9(11) . .
C40 C41 H41A 125.5 . .
N12 C41 H41A 125.5 . .
N13 C42 C43 118.5(10) . .
N13 C42 N12 122(2) . .
C43 C42 N12 118(2) . .
C44 C43 C42 120.5(11) . .
C44 C43 H43A 119.8 . .
C42 C43 H43A 119.8 . .
C43 C44 C45 120.6(11) . .
C43 C44 H44A 119.7 . .
C45 C44 H44A 119.7 . .
C46 C45 C44 120.0(11) . .
C46 C45 H45A 120.0 . .
C44 C45 H45A 120.0 . .
C45 C46 N13 116.6(10) . .
C45 C46 N14 114(2) . .
N13 C46 N14 129(2) . .
N14 C47 N15 108.3(11) . .
N14 C47 H47A 125.8 . .
N15 C47 H47A 125.8 . .
C49 C48 N14 107.9(11) . .
C49 C48 H48A 126.0 . .
N14 C48 H48A 126.0 . .
N15 C49 C48 108.5(12) . .
N15 C49 H49A 125.7 . .
C48 C49 H49A 125.7 . .
N16 C58 N17 106.1(11) . .
N16 C58 H58A 127.0 . .
N17 C58 H58A 127.0 . .
C60 C59 N16 105.8(11) . .
C60 C59 H59A 127.1 . .
N16 C59 H59A 127.1 . .
C59 C60 N17 109.5(11) . .
C59 C60 H60A 125.2 . .
N17 C60 H60A 125.2 . .
C62 C61 N18 120.0(10) . .
C62 C61 N17 107(2) . .
N18 C61 N17 133(2) . .
C61 C62 C63 119.3(11) . .
C61 C62 H62A 120.3 . .
C63 C62 H62A 120.3 . .
C64 C63 C62 120.2(10) . .
C64 C63 H63A 119.9 . .
C62 C63 H63A 119.9 . .
C63 C64 C65 120.4(11) . .
C63 C64 H64A 119.8 . .
C65 C64 H64A 119.8 . .
N18 C65 C64 117.0(10) . .
N18 C65 N19 121(2) . .
C64 C65 N19 122(2) . .
N20 C66 N19 110.9(11) . .
N20 C66 H66A 124.6 . .
N19 C66 H66A 124.6 . .
C68 C67 N19 108.7(12) . .
C68 C67 H67A 125.7 . .
N19 C67 H67A 125.7 . .
C67 C68 N20 108.1(11) . .
C67 C68 H68A 125.9 . .
N20 C68 H68A 125.9 . .
C51 C50 N15 116.8(19) . .
C51 C50 H50A 108.1 . .
N15 C50 H50A 108.1 . .
C51 C50 H50B 108.1 . .
N15 C50 H50B 108.1 . .
H50A C50 H50B 107.3 . .
C56 C51 C52 119.6(8) . .
C56 C51 C50 133(2) . .
C52 C51 C50 107(2) . .
C53 C52 C51 119.9(8) . .
C53 C52 H52A 120.0 . .
C51 C52 H52A 120.0 . .
C52 C53 C54 120.2(8) . .
C52 C53 H53A 119.9 . .
C54 C53 H53A 119.9 . .
C53 C54 C55 119.0(8) . .
C53 C54 C57 115(2) . .
C55 C54 C57 126(2) . .
C56 C55 C54 118.8(9) . .
C56 C55 H55A 120.6 . .
C54 C55 H55A 120.6 . .
C51 C56 C55 118.3(9) . .
C51 C56 H56A 120.8 . .
C55 C56 H56A 120.8 . .
N16 C57 C54 101.7(18) . .
N16 C57 H57A 111.4 . .
C54 C57 H57A 111.4 . .
N16 C57 H57B 111.4 . .
C54 C57 H57B 111.4 . .
H57A C57 H57B 109.3 . .
C70 C69 N20 131(2) . .
C70 C69 H69A 104.4 . .
N20 C69 H69A 104.4 . .
C70 C69 H69B 104.4 . .
N20 C69 H69B 104.4 . .
H69A C69 H69B 105.6 . .
C75 C70 C71 118.4(7) . .
C75 C70 C69 110.3(18) . .
C71 C70 C69 130.5(19) . .
C72 C71 C70 121.4(8) . .
C72 C71 H71A 119.3 . .
C70 C71 H71A 119.3 . .
C71 C72 C73 120.6(8) . .
C71 C72 H72A 119.7 . .
C73 C72 H72A 119.7 . .
C72 C73 C74 118.8(7) . .
C72 C73 C76 105.7(18) . .
C74 C73 C76 128(2) . .
C73 C74 C75 119.8(8) . .
C73 C74 H74A 120.1 . .
C75 C74 H74A 120.1 . .
C70 C75 C74 120.9(8) . .
C70 C75 H75A 119.5 . .
C74 C75 H75A 119.5 . .
N11 C76 C73 104.4(17) . .
N11 C76 H76A 110.9 . .
C73 C76 H76A 110.9 . .
N11 C76 H76B 110.9 . .
C73 C76 H76B 110.9 . .
H76A C76 H76B 108.9 . .
C40A N11A C39A 108.1(11) . .
C40A N11A C76A 115(4) . .
C39A N11A C76A 120(2) . .
C41A N12A C39A 109.3(10) . .
C41A N12A C42A 137.4(16) . .
C39A N12A C42A 113.3(12) . .
C42A N13A C46A 118.0(10) . .
C47A N14A C48A 106.9(10) . .
C47A N14A C46A 119.8(14) . .
C48A N14A C46A 133.2(15) . .
C49A N15A C47A 109.5(10) . .
C49A N15A C50A 122.9(17) . .
C47A N15A C50A 126.9(17) . .
C58A N16A C59A 107.3(12) . .
C58A N16A C57A 134(9) . .
C59A N16A C57A 118(9) . .
C58A N17A C60A 106.4(12) . .
C58A N17A C61A 137(9) . .
C60A N17A C61A 117(9) . .
C61A N18A C65A 121.0(11) . .
C67A N19A C66A 107.2(11) . .
C67A N19A C65A 138.8(19) . .
C66A N19A C65A 113.9(19) . .
C66A N20A C68A 109.3(11) . .
C66A N20A C69A 122.0(15) . .
C68A N20A C69A 121.8(15) . .
N12A C39A N11A 106.5(11) . .
N12A C39A H39B 126.8 . .
N11A C39A H39B 126.8 . .
N11A C40A C41A 109.7(10) . .
N11A C40A H40B 125.1 . .
C41A C40A H40B 125.1 . .
C40A C41A N12A 106.4(11) . .
C40A C41A H41B 126.8 . .
N12A C41A H41B 126.8 . .
C43A C42A N13A 122.2(11) . .
C43A C42A N12A 105.9(18) . .
N13A C42A N12A 131.9(14) . .
C42A C43A C44A 119.6(11) . .
C42A C43A H43B 120.2 . .
C44A C43A H43B 120.2 . .
C45A C44A C43A 120.1(11) . .
C45A C44A H44B 120.0 . .
C43A C44A H44B 120.0 . .
C44A C45A C46A 119.9(11) . .
C44A C45A H45B 120.0 . .
C46A C45A H45B 120.0 . .
C45A C46A N13A 120.2(9) . .
C45A C46A N14A 116.8(14) . .
N13A C46A N14A 123.0(14) . .
N15A C47A N14A 108.7(11) . .
N15A C47A H47B 125.6 . .
N14A C47A H47B 125.6 . .
C49A C48A N14A 106.0(11) . .
C49A C48A H48B 127.0 . .
N14A C48A H48B 127.0 . .
N15A C49A C48A 108.3(9) . .
N15A C49A H49B 125.8 . .
C48A C49A H49B 125.8 . .
N16A C58A N17A 109.3(12) . .
N16A C58A H58B 125.4 . .
N17A C58A H58B 125.4 . .
C60A C59A N16A 108.5(12) . .
C60A C59A H59B 125.7 . .
N16A C59A H59B 125.7 . .
C59A C60A N17A 108.5(12) . .
C59A C60A H60B 125.8 . .
N17A C60A H60B 125.7 . .
N18A C61A C62A 118.8(11) . .
N18A C61A N17A 107(6) . .
C62A C61A N17A 134(6) . .
C63A C62A C61A 120.5(11) . .
C63A C62A H62B 119.7 . .
C61A C62A H62B 119.7 . .
C62A C63A C64A 120.6(11) . .
C62A C63A H63B 119.7 . .
C64A C63A H63B 119.7 . .
C63A C64A C65A 119.6(11) . .
C63A C64A H64B 120.2 . .
C65A C64A H64B 120.2 . .
N18A C65A C64A 119.5(11) . .
N18A C65A N19A 128(2) . .
C64A C65A N19A 113(2) . .
N20A C66A N19A 107.8(12) . .
N20A C66A H66B 126.1 . .
N19A C66A H66B 126.1 . .
N19A C67A C68A 107.2(11) . .
N19A C67A H67B 126.4 . .
C68A C67A H67B 126.4 . .
N20A C68A C67A 108.1(10) . .
N20A C68A H68B 126.0 . .
C67A C68A H68B 126.0 . .
N15A C50A C51A 110(2) . .
N15A C50A H50C 109.7 . .
C51A C50A H50C 109.7 . .
N15A C50A H50D 109.7 . .
C51A C50A H50D 109.7 . .
H50C C50A H50D 108.2 . .
C52A C51A C56A 118.9(10) . .
C52A C51A C50A 117.7(17) . .
C56A C51A C50A 116.7(17) . .
C51A C52A C53A 120.7(11) . .
C51A C52A H52B 119.6 . .
C53A C52A H52B 119.6 . .
C54A C53A C52A 120.0(11) . .
C54A C53A H53B 120.0 . .
C52A C53A H53B 120.0 . .
C55A C54A C53A 119.9(10) . .
C55A C54A C57A 120.3(16) . .
C53A C54A C57A 119.0(16) . .
C54A C55A C56A 120.4(11) . .
C54A C55A H55B 119.8 . .
C56A C55A H55B 119.8 . .
C51A C56A C55A 120.0(11) . .
C51A C56A H56B 120.0 . .
C55A C56A H56B 120.0 . .
N16A C57A C54A 157(7) . .
N16A C57A H57C 97.1 . .
C54A C57A H57C 97.1 . .
N16A C57A H57D 97.1 . .
C54A C57A H57D 97.1 . .
H57C C57A H57D 103.5 . .
N20A C69A C70A 120(2) . .
N20A C69A H69C 107.4 . .
C70A C69A H69C 107.4 . .
N20A C69A H69D 107.4 . .
C70A C69A H69D 107.4 . .
H69C C69A H69D 107.0 . .
C75A C70A C71A 120.7(10) . .
C75A C70A C69A 119.1(16) . .
C71A C70A C69A 118.8(16) . .
C70A C71A C72A 119.5(11) . .
C70A C71A H71B 120.3 . .
C72A C71A H71B 120.3 . .
C73A C72A C71A 119.7(11) . .
C73A C72A H72B 120.2 . .
C71A C72A H72B 120.2 . .
C74A C73A C72A 119.6(13) . .
C74A C73A C76A 117.1(15) . .
C72A C73A C76A 117.8(15) . .
C73A C74A C75A 119.1(12) . .
C73A C74A H74B 120.5 . .
C75A C74A H74B 120.5 . .
C70A C75A C74A 119.3(11) . .
C70A C75A H75B 120.3 . .
C74A C75A H75B 120.3 . .
N11A C76A C73A 154(6) . .
N11A C76A H76C 98.1 . .
C73A C76A H76C 98.1 . .
N11A C76A H76D 98.1 . .
C73A C76A H76D 98.1 . .
H76C C76A H76D 103.7 . .
C2A N1A C1A 106.6(11) . .
C2A N1A C38A 135(2) . .
C1A N1A C38A 117.4(19) . .
C1A N2A C3A 108.4(10) . .
C1A N2A C4A 113.9(11) . .
C3A N2A C4A 137.7(15) . .
C4A N3A C8A 120.4(8) . .
C9A N4A C10A 106.9(12) . .
C9A N4A C8A 127(7) . .
C10A N4A C8A 126(7) . .
C9A N5A C11A 107.7(12) . .
C9A N5A C12A 141(6) . .
C11A N5A C12A 99(7) . .
C21A N6A C20A 106.1(11) . .
C21A N6A C19A 101(4) . .
C20A N6A C19A 152(3) . .
C20A N7A C22A 108.1(12) . .
C20A N7A C23A 150(2) . .
C22A N7A C23A 89(2) . .
C23A N8A C27A 117.0(9) . .
C29A N9A C28A 105.8(11) . .
C29A N9A C27A 152(2) . .
C28A N9A C27A 102(2) . .
C28A N10A C30A 112.9(10) . .
C28A N10A C31A 119.7(17) . .
C30A N10A C31A 127.4(17) . .
N2A C1A N1A 108.1(11) . .
N2A C1A H1AA 126.0 . .
N1A C1A H1AA 126.0 . .
N1A C2A C3A 110.0(9) . .
N1A C2A H2AA 125.0 . .
C3A C2A H2AA 125.0 . .
C2A C3A N2A 106.9(11) . .
C2A C3A H3AA 126.6 . .
N2A C3A H3AA 126.6 . .
N3A C4A C5A 120.0(8) . .
N3A C4A N2A 128.9(11) . .
C5A C4A N2A 111.0(14) . .
C6A C5A C4A 119.9(8) . .
C6A C5A H5AA 120.0 . .
C4A C5A H5AA 120.0 . .
C5A C6A C7A 120.2(8) . .
C5A C6A H6AA 119.9 . .
C7A C6A H6AA 119.9 . .
C6A C7A C8A 119.9(8) . .
C6A C7A H7AA 120.0 . .
C8A C7A H7AA 120.0 . .
N3A C8A C7A 119.6(8) . .
N3A C8A N4A 98(4) . .
C7A C8A N4A 142(4) . .
N4A C9A N5A 108.7(12) . .
N4A C9A H9AA 125.6 . .
N5A C9A H9AA 125.6 . .
C11A C10A N4A 109.1(12) . .
C11A C10A H10B 125.4 . .
N4A C10A H10B 125.4 . .
C10A C11A N5A 107.5(12) . .
C10A C11A H11B 126.3 . .
N5A C11A H11B 126.3 . .
N7A C20A N6A 107.9(12) . .
N7A C20A H20B 126.0 . .
N6A C20A H20B 126.0 . .
N6A C21A C22A 108.1(13) . .
N6A C21A H21B 126.0 . .
C22A C21A H21B 126.0 . .
N7A C22A C21A 106.9(13) . .
N7A C22A H22B 126.6 . .
C21A C22A H22B 126.6 . .
N8A C23A C24A 118.7(8) . .
N8A C23A N7A 106.8(13) . .
C24A C23A N7A 110.5(14) . .
C25A C24A C23A 119.8(8) . .
C25A C24A H24B 120.1 . .
C23A C24A H24B 120.1 . .
C24A C25A C26A 119.9(8) . .
C24A C25A H25B 120.1 . .
C26A C25A H25B 120.1 . .
C25A C26A C27A 118.2(10) . .
C25A C26A H26B 120.9 . .
C27A C26A H26B 120.9 . .
C26A C27A N8A 114.6(10) . .
C26A C27A N9A 106(4) . .
N8A C27A N9A 123.9(19) . .
N10A C28A N9A 108.7(12) . .
N10A C28A H28B 125.7 . .
N9A C28A H28B 125.7 . .
N9A C29A C30A 111.2(11) . .
N9A C29A H29B 124.4 . .
C30A C29A H29B 124.4 . .
N10A C30A C29A 101.3(10) . .
N10A C30A H30B 129.4 . .
C29A C30A H30B 129.4 . .
N5A C12A C13A 142(6) . .
N5A C12A H12C 101.4 . .
C13A C12A H12C 101.4 . .
N5A C12A H12D 101.4 . .
C13A C12A H12D 101.4 . .
H12C C12A H12D 104.6 . .
C18A C13A C14A 120.2(8) . .
C18A C13A C12A 111.0(15) . .
C14A C13A C12A 127(2) . .
C15A C14A C13A 119.9(8) . .
C15A C14A H14B 120.0 . .
C13A C14A H14B 120.0 . .
C14A C15A C16A 120.1(8) . .
C14A C15A H15B 120.0 . .
C16A C15A H15B 120.0 . .
C17A C16A C15A 119.7(8) . .
C17A C16A C19A 118.8(16) . .
C15A C16A C19A 115.1(16) . .
C16A C17A C18A 119.8(8) . .
C16A C17A H17B 120.1 . .
C18A C17A H17B 120.1 . .
C13A C18A C17A 119.7(8) . .
C13A C18A H18B 120.1 . .
C17A C18A H18B 120.1 . .
N6A C19A C16A 107(3) . .
N6A C19A H19C 110.4 . .
C16A C19A H19C 110.4 . .
N6A C19A H19D 110.4 . .
C16A C19A H19D 110.4 . .
H19C C19A H19D 108.6 . .
N10A C31A C32A 122(3) . .
N10A C31A H31C 106.8 . .
C32A C31A H31C 106.8 . .
N10A C31A H31D 106.8 . .
C32A C31A H31D 106.8 . .
H31C C31A H31D 106.6 . .
C37A C32A C33A 119.9(8) . .
C37A C32A C31A 118.8(15) . .
C33A C32A C31A 116.0(14) . .
C32A C33A C34A 120.2(8) . .
C32A C33A H33B 119.9 . .
C34A C33A H33B 119.9 . .
C35A C34A C33A 120.0(8) . .
C35A C34A H34B 120.0 . .
C33A C34A H34B 120.0 . .
C36A C35A C34A 120.3(7) . .
C36A C35A C38A 119.9(15) . .
C34A C35A C38A 118.0(14) . .
C35A C36A C37A 119.8(8) . .
C35A C36A H36B 120.1 . .
C37A C36A H36B 120.1 . .
C32A C37A C36A 119.9(8) . .
C32A C37A H37B 120.0 . .
C36A C37A H37B 120.0 . .
N1A C38A C35A 91(3) . .
N1A C38A H38C 113.5 . .
C35A C38A H38C 113.5 . .
N1A C38A H38D 113.5 . .
C35A C38A H38D 113.5 . .
H38C C38A H38D 110.8 . .
O22 Cd1 O6W 173.4(6) . .
O22 Cd1 O12 82.3(5) . 1_565
O6W Cd1 O12 96.8(5) . 1_565
O22 Cd1 O13 81.1(5) . .
O6W Cd1 O13 92.3(5) . .
O12 Cd1 O13 84.1(5) 1_565 .
O22 Cd1 O5W 95.9(5) . .
O6W Cd1 O5W 85.0(5) . .
O12 Cd1 O5W 178.1(4) 1_565 .
O13 Cd1 O5W 95.2(5) . .
O10 Cd2 O6 85.6(5) . .
O10 Cd2 C86 31.2(7) . .
O6 Cd2 C86 79.2(6) . .
O10 Cd2 O9 65.2(6) . .
O6 Cd2 O9 63.3(4) . .
C86 Cd2 O9 35.3(7) . .
O10 Cd2 O19 136.3(6) . .
O6 Cd2 O19 133.6(4) . .
C86 Cd2 O19 146.2(6) . .
O9 Cd2 O19 141.8(5) . .
O10 Cd2 O20 97.2(5) . .
O6 Cd2 O20 162.3(5) . .
C86 Cd2 O20 94.1(6) . .
O9 Cd2 O20 102.0(4) . .
O19 Cd2 O20 52.2(4) . .
O10 Cd2 C85 104.6(6) . .
O6 Cd2 C85 26.1(5) . .
C86 Cd2 C85 104.8(7) . .
O9 Cd2 C85 87.9(5) . .
O19 Cd2 C85 108.8(5) . .
O20 Cd2 C85 158.3(5) . .
O24 Cd3 O2 157.3(7) 1_545 .
O24 Cd3 O16 96.2(5) 1_545 4_566
O2 Cd3 O16 77.5(4) . 4_566
O24 Cd3 O15 101.1(5) 1_545 4_566
O2 Cd3 O15 95.1(5) . 4_566
O16 Cd3 O15 61.8(5) 4_566 4_566
O24 Cd3 O1 113.3(5) 1_545 .
O2 Cd3 O1 53.2(4) . .
O16 Cd3 O1 115.6(5) 4_566 .
O15 Cd3 O1 145.4(4) 4_566 .
O24 Cd3 O4W 104.1(6) 1_545 .
O2 Cd3 O4W 94.9(5) . .
O16 Cd3 O4W 136.8(5) 4_566 .
O15 Cd3 O4W 77.0(5) 4_566 .
O1 Cd3 O4W 90.8(5) . .
O24 Cd3 O23 50.1(5) 1_545 1_545
O2 Cd3 O23 136.6(5) . 1_545
O16 Cd3 O23 145.2(4) 4_566 1_545
O15 Cd3 O23 110.9(5) 4_566 1_545
O1 Cd3 O23 89.6(4) . 1_545
O4W Cd3 O23 60.3(4) . 1_545
O24 Cd3 C112 100.3(6) 1_545 4_566
O2 Cd3 C112 85.7(6) . 4_566
O16 Cd3 C112 31.0(6) 4_566 4_566
O15 Cd3 C112 30.7(6) 4_566 4_566
O1 Cd3 C112 136.9(6) . 4_566
O4W Cd3 C112 106.9(7) . 4_566
O23 Cd3 C112 133.4(6) 1_545 4_566
O24 Cd3 C102 24.7(6) 1_545 1_545
O2 Cd3 C102 158.4(5) . 1_545
O16 Cd3 C102 119.7(6) 4_566 1_545
O15 Cd3 C102 104.5(5) 4_566 1_545
O1 Cd3 C102 105.4(5) . 1_545
O4W Cd3 C102 81.0(6) . 1_545
O23 Cd3 C102 25.8(5) 1_545 1_545
C112 Cd3 C102 115.9(6) 4_566 1_545
O24 Cd3 C77 140.6(6) 1_545 .
O2 Cd3 C77 25.7(5) . .
O16 Cd3 C77 98.9(6) 4_566 .
O15 Cd3 C77 118.1(5) 4_566 .
O1 Cd3 C77 28.2(5) . .
O4W Cd3 C77 89.1(6) . .
O23 Cd3 C77 112.9(5) 1_545 .
C112 Cd3 C77 111.2(6) 4_566 .
C102 Cd3 C77 132.7(6) 1_545 .
O3W Cd4 O4 88.1(5) . .
O3W Cd4 O2W 94.1(5) . .
O4 Cd4 O2W 174.8(5) . .
O3W Cd4 O18 173.7(6) . 4_576
O4 Cd4 O18 88.7(5) . 4_576
O2W Cd4 O18 89.5(5) . 4_576
O3W Cd4 O7 96.3(6) . 4_566
O4 Cd4 O7 89.6(5) . 4_566
O2W Cd4 O7 94.9(5) . 4_566
O18 Cd4 O7 78.3(5) 4_576 4_566
O3W Cd4 O1W 88.9(5) . .
O4 Cd4 O1W 101.2(5) . .
O2W Cd4 O1W 74.2(5) . .
O18 Cd4 O1W 97.0(5) 4_576 .
O7 Cd4 O1W 168.2(4) 4_566 .
C77 O1 Cd3 85.8(13) . .
C77 O2 Cd3 91.1(12) . .
C84 O4 Cd4 109.9(11) . .
C94 O7 Cd4 125.7(16) . 4_565
C86 O9 Cd2 71.7(11) . .
C86 O10 Cd2 87.5(14) . .
C93 O12 Cd1 135.1(18) . 1_545
C104 O13 Cd1 113.8(16) . .
C112 O15 Cd3 81.3(12) . 4_565
C112 O16 Cd3 83.5(12) . 4_565
C95 O19 Cd2 93.8(11) . .
C95 O20 Cd2 96.6(12) . .
C103 O22 Cd1 122.7(12) . .
C83 C78 C79 118(2) . .
C83 C78 C77 118.7(19) . .
C79 C78 C77 120.7(18) . .
C78 C79 C80 121(2) . .
C78 C79 H79A 119.6 . .
C80 C79 H79A 119.6 . .
C81 C80 C79 121.9(19) . .
C81 C80 C84 127.4(19) . .
C79 C80 C84 109.7(17) . .
C80 C81 C82 121(2) . .
C80 C81 H81A 119.5 . .
C82 C81 H81A 119.5 . .
C78 C83 C82 122(2) . .
C78 C83 H83A 119.1 . .
C82 C83 H83A 119.1 . .
O3 C84 O4 135(2) . .
O3 C84 C80 123.8(18) . .
O4 C84 C80 100.0(16) . .
O6 C85 O5 119(2) . .
O6 C85 C82 120.9(18) . .
O5 C85 C82 104.7(15) . .
O6 C85 Cd2 57.6(11) . .
O5 C85 Cd2 103.2(11) . .
C82 C85 Cd2 146.5(17) . .
C88 C87 C92 117(2) . .
C88 C87 C86 115(2) . .
C92 C87 C86 128(2) . .
C89 C88 C87 124(2) . .
C89 C88 H88A 118.0 . .
C87 C88 H88A 118.0 . .
C88 C89 C90 115(2) . .
C88 C89 C93 119(2) . .
C90 C89 C93 126(2) . .
C91 C90 C89 117(2) . .
C91 C90 H90A 121.3 . .
C89 C90 H90A 121.3 . .
O12 C93 O11 113(2) . .
O12 C93 C89 120(2) . .
O11 C93 C89 124.3(18) . .
O20 C95 O19 116.1(18) . .
O20 C95 C96 128.9(18) . .
O19 C95 C96 114.3(17) . .
C101 C96 C97 116(2) . .
C101 C96 C95 117.6(19) . .
C97 C96 C95 124(2) . .
C96 C97 C98 126(2) . .
C96 C97 H97A 117.2 . .
C98 C97 H97A 117.2 . .
C99 C98 C97 121(2) . .
C99 C98 C102 118(2) . .
C97 C98 C102 118.4(18) . .
C98 C99 C100 114(2) . .
C98 C99 H99A 123.1 . .
C100 C99 H99A 123.1 . .
C99 C100 C101 126(2) . .
C99 C100 C103 117.8(19) . .
C101 C100 C103 115.6(17) . .
C96 C101 C100 115.7(19) . .
C96 C101 H10C 122.1 . .
C100 C101 H10C 122.1 . .
O23 C102 O24 108.1(19) . .
O23 C102 C98 123(2) . .
O24 C102 C98 129(2) . .
O23 C102 Cd3 72.5(12) . 1_565
O24 C102 Cd3 36.6(9) . 1_565
C98 C102 Cd3 159.9(13) . 1_565
O21 C103 O22 120.9(17) . .
O21 C103 C100 118.8(18) . .
O22 C103 C100 118.2(17) . .
O14 C104 O13 129(2) . .
O14 C104 C105 130.4(18) . .
O13 C104 C105 100.2(19) . .
C106 C105 C110 128(3) . .
C106 C105 C104 130(2) . .
C110 C105 C104 101(2) . .
C105 C106 C107 123(2) . .
C105 C106 H10D 118.3 . .
C107 C106 H10D 118.3 . .
C108 C107 C106 114(3) . .
C108 C107 C111 121(2) . .
C106 C107 C111 124.7(19) . .
C107 C108 C109 127(2) . .
C107 C108 H10E 116.4 . .
C109 C108 H10E 116.4 . .
C110 C109 C112 119(2) . .
C110 C109 C108 116(2) . .
C112 C109 C108 124(2) . .
C105 C110 C109 109(2) . .
C105 C110 H11C 125.6 . .
C109 C110 H11C 125.6 . .
O15 C112 O16 133.4(18) . .
O15 C112 C109 110(2) . .
O16 C112 C109 114(2) . .
O15 C112 Cd3 67.9(10) . 4_565
O16 C112 Cd3 65.4(10) . 4_565
C109 C112 Cd3 163.0(15) . 4_565
C81 C82 C83 114.2(19) . .
C81 C82 C85 122.7(19) . .
C83 C82 C85 121.7(16) . .
O2 C77 O1 127(2) . .
O2 C77 C78 123.1(17) . .
O1 C77 C78 110.0(17) . .
O2 C77 Cd3 63.2(12) . .
O1 C77 Cd3 66.0(11) . .
C78 C77 Cd3 159.7(16) . .
O18 C111 O17 113(3) . .
O18 C111 C107 116(3) . .
O17 C111 C107 126.7(18) . .
C111 O18 Cd4 133(2) . 4_575
C85 O6 Cd2 96.2(14) . .
C91 C92 C87 118(3) . .
C91 C92 H92A 121.1 . .
C87 C92 H92A 121.1 . .
C90 C91 C92 127(3) . .
C90 C91 C94 115.8(19) . .
C92 C91 C94 116(2) . .
O7 C94 O8 113(2) . .
O7 C94 C91 120(2) . .
O8 C94 C91 125.7(17) . .
O10 C86 O9 129.5(18) . .
O10 C86 C87 124(2) . .
O9 C86 C87 101(2) . .
O10 C86 Cd2 61.2(11) . .
O9 C86 Cd2 73.0(10) . .
C87 C86 Cd2 174(2) . .
C102 O24 Cd3 118.8(13) . 1_565
C102 O23 Cd3 81.8(13) . 1_565

loop_
_geom_bond_atom_site_label_1
_geom_bond_atom_site_label_2
_geom_bond_distance
_geom_bond_site_symmetry_2
N1 C1 1.356(12) .
N1 C2 1.362(12) .
N1 C38 1.561(15) .
N2 C1 1.366(11) .
N2 C3 1.394(11) .
N2 C4 1.444(9) .
N3 C8 1.397(15) .
N3 C4 1.392(14) .
N4 C9 1.330(16) .
N4 C10 1.439(16) .
N4 C8 1.474(10) .
N5 C9 1.362(16) .
N5 C11 1.399(16) .
N5 C12 1.493(17) .
N6 C21 1.356(16) .
N6 C20 1.402(16) .
N6 C19 1.529(17) .
N7 C20 1.349(16) .
N7 C22 1.375(16) .
N7 C23 1.462(10) .
N8 C23 1.388(15) .
N8 C27 1.373(15) .
N9 C28 1.329(16) .
N9 C29 1.419(16) .
N9 C27 1.448(10) .
N10 C30 1.380(16) .
N10 C28 1.385(16) .
N10 C31 1.448(17) .
C1 H1A 0.9300 .
C2 C3 1.349(11) .
C2 H2A 0.9300 .
C3 H3A 0.9300 .
C4 C5 1.387(15) .
C5 C6 1.363(16) .
C5 H5A 0.9300 .
C6 C7 1.409(15) .
C6 H6A 0.9300 .
C7 C8 1.374(16) .
C7 H7A 0.9300 .
C9 H9A 0.9300 .
C10 C11 1.311(16) .
C10 H10A 0.9300 .
C11 H11A 0.9300 .
C20 H20A 0.9300 .
C21 C22 1.374(17) .
C21 H21A 0.9300 .
C22 H22A 0.9300 .
C23 C24 1.417(15) .
C24 C25 1.383(15) .
C24 H24A 0.9300 .
C25 C26 1.330(16) .
C25 H25A 0.9300 .
C26 C27 1.389(16) .
C26 H26A 0.9300 .
C28 H28A 0.9300 .
C29 C30 1.316(16) .
C29 H29A 0.9300 .
C30 H30A 0.9300 .
C12 C13 1.512(7) .
C12 H12A 0.9700 .
C12 H12B 0.9700 .
C13 C14 1.379(11) .
C13 C18 1.392(11) .
C14 C15 1.374(11) .
C14 H14A 0.9300 .
C15 C16 1.391(11) .
C15 H15A 0.9300 .
C16 C17 1.380(11) .
C16 C19 1.511(7) .
C17 C18 1.382(11) .
C17 H17A 0.9300 .
C18 H18A 0.9300 .
C19 H19A 0.9700 .
C19 H19B 0.9700 .
C31 C32 1.508(7) .
C31 H31A 0.9700 .
C31 H31B 0.9700 .
C32 C33 1.370(11) .
C32 C37 1.392(11) .
C33 C34 1.387(11) .
C33 H33A 0.9300 .
C34 C35 1.389(11) .
C34 H34A 0.9300 .
C35 C36 1.378(11) .
C35 C38 1.517(7) .
C36 C37 1.376(11) .
C36 H36A 0.9300 .
C37 H37A 0.9300 .
C38 H38A 0.9700 .
C38 H38B 0.9700 .
N11 C40 1.363(16) .
N11 C39 1.382(16) .
N11 C76 1.430(18) .
N12 C39 1.362(16) .
N12 C41 1.411(16) .
N12 C42 1.458(10) .
N13 C42 1.363(15) .
N13 C46 1.405(15) .
N14 C47 1.352(16) .
N14 C48 1.396(16) .
N14 C46 1.464(10) .
N15 C49 1.320(16) .
N15 C47 1.392(16) .
N15 C50 1.516(17) .
N16 C58 1.356(16) .
N16 C59 1.376(16) .
N16 C57 1.469(17) .
N17 C58 1.344(16) .
N17 C60 1.382(16) .
N17 C61 1.448(10) .
N18 C65 1.381(15) .
N18 C61 1.393(15) .
N19 C66 1.394(16) .
N19 C67 1.411(16) .
N19 C65 1.470(10) .
N20 C66 1.353(16) .
N20 C68 1.384(16) .
N20 C69 1.549(17) .
C39 H39A 0.9300 .
C40 C41 1.299(16) .
C40 H40A 0.9300 .
C41 H41A 0.9300 .
C42 C43 1.397(15) .
C43 C44 1.334(15) .
C43 H43A 0.9300 .
C44 C45 1.409(15) .
C44 H44A 0.9300 .
C45 C46 1.389(15) .
C45 H45A 0.9300 .
C47 H47A 0.9300 .
C48 C49 1.373(16) .
C48 H48A 0.9300 .
C49 H49A 0.9300 .
C58 H58A 0.9300 .
C59 C60 1.320(16) .
C59 H59A 0.9300 .
C60 H60A 0.9300 .
C61 C62 1.370(15) .
C62 C63 1.399(16) .
C62 H62A 0.9300 .
C63 C64 1.395(15) .
C63 H63A 0.9300 .
C64 C65 1.411(15) .
C64 H64A 0.9300 .
C66 H66A 0.9300 .
C67 C68 1.342(16) .
C67 H67A 0.9300 .
C68 H68A 0.9300 .
C50 C51 1.507(7) .
C50 H50A 0.9700 .
C50 H50B 0.9700 .
C51 C56 1.381(11) .
C51 C52 1.388(11) .
C52 C53 1.381(11) .
C52 H52A 0.9300 .
C53 C54 1.377(11) .
C53 H53A 0.9300 .
C54 C55 1.404(11) .
C54 C57 1.514(7) .
C55 C56 1.387(12) .
C55 H55A 0.9300 .
C56 H56A 0.9300 .
C57 H57A 0.9700 .
C57 H57B 0.9700 .
C69 C70 1.522(7) .
C69 H69A 0.9700 .
C69 H69B 0.9700 .
C70 C75 1.374(11) .
C70 C71 1.380(11) .
C71 C72 1.368(11) .
C71 H71A 0.9300 .
C72 C73 1.384(11) .
C72 H72A 0.9300 .
C73 C74 1.384(11) .
C73 C76 1.526(7) .
C74 C75 1.398(11) .
C74 H74A 0.9300 .
C75 H75A 0.9300 .
C76 H76A 0.9700 .
C76 H76B 0.9700 .
N11A C40A 1.337(18) .
N11A C39A 1.359(17) .
N11A C76A 1.479(8) .
N12A C41A 1.353(15) .
N12A C39A 1.359(17) .
N12A C42A 1.436(6) .
N13A C42A 1.370(15) .
N13A C46A 1.396(15) .
N14A C47A 1.351(17) .
N14A C48A 1.404(14) .
N14A C46A 1.450(5) .
N15A C49A 1.337(16) .
N15A C47A 1.330(16) .
N15A C50A 1.469(8) .
N16A C58A 1.354(18) .
N16A C59A 1.360(18) .
N16A C57A 1.486(8) .
N17A C58A 1.368(18) .
N17A C60A 1.371(18) .
N17A C61A 1.446(7) .
N18A C61A 1.371(17) .
N18A C65A 1.388(16) .
N19A C67A 1.363(17) .
N19A C66A 1.377(17) .
N19A C65A 1.441(6) .
N20A C66A 1.330(17) .
N20A C68A 1.339(17) .
N20A C69A 1.473(8) .
C39A H39B 0.9300 .
C40A C41A 1.345(16) .
C40A H40B 0.9300 .
C41A H41B 0.9300 .
C42A C43A 1.368(16) .
C43A C44A 1.374(17) .
C43A H43B 0.9300 .
C44A C45A 1.374(16) .
C44A H44B 0.9300 .
C45A C46A 1.390(16) .
C45A H45B 0.9300 .
C47A H47B 0.9300 .
C48A C49A 1.363(16) .
C48A H48B 0.9300 .
C49A H49B 0.9300 .
C58A H58B 0.9300 .
C59A C60A 1.353(18) .
C59A H59B 0.9300 .
C60A H60B 0.9300 .
C61A C62A 1.395(17) .
C62A C63A 1.365(16) .
C62A H62B 0.9300 .
C63A C64A 1.378(17) .
C63A H63B 0.9300 .
C64A C65A 1.384(17) .
C64A H64B 0.9300 .
C66A H66B 0.9300 .
C67A C68A 1.363(16) .
C67A H67B 0.9300 .
C68A H68B 0.9300 .
C50A C51A 1.516(7) .
C50A H50C 0.9700 .
C50A H50D 0.9700 .
C51A C52A 1.375(16) .
C51A C56A 1.384(16) .
C52A C53A 1.395(16) .
C52A H52B 0.9300 .
C53A C54A 1.372(16) .
C53A H53B 0.9300 .
C54A C55A 1.364(16) .
C54A C57A 1.516(7) .
C55A C56A 1.401(16) .
C55A H55B 0.9300 .
C56A H56B 0.9300 .
C57A H57C 0.9700 .
C57A H57D 0.9700 .
C69A C70A 1.509(7) .
C69A H69C 0.9700 .
C69A H69D 0.9700 .
C70A C75A 1.368(16) .
C70A C71A 1.374(16) .
C71A C72A 1.397(16) .
C71A H71B 0.9300 .
C72A C73A 1.367(17) .
C72A H72B 0.9300 .
C73A C74A 1.377(17) .
C73A C76A 1.509(7) .
C74A C75A 1.400(16) .
C74A H74B 0.9300 .
C75A H75B 0.9300 .
C76A H76C 0.9700 .
C76A H76D 0.9700 .
N1A C2A 1.355(17) .
N1A C1A 1.371(17) .
N1A C38A 1.484(8) .
N2A C1A 1.352(17) .
N2A C3A 1.370(14) .
N2A C4A 1.440(7) .
N3A C4A 1.374(11) .
N3A C8A 1.376(12) .
N4A C9A 1.360(18) .
N4A C10A 1.366(18) .
N4A C8A 1.443(7) .
N5A C9A 1.357(18) .
N5A C11A 1.372(18) .
N5A C12A 1.483(8) .
N6A C21A 1.351(18) .
N6A C20A 1.407(16) .
N6A C19A 1.492(8) .
N7A C20A 1.340(17) .
N7A C22A 1.361(18) .
N7A C23A 1.472(6) .
N8A C23A 1.391(12) .
N8A C27A 1.413(12) .
N9A C29A 1.356(17) .
N9A C28A 1.354(17) .
N9A C27A 1.450(6) .
N10A C28A 1.344(17) .
N10A C30A 1.350(16) .
N10A C31A 1.469(8) .
C1A H1AA 0.9300 .
C2A C3A 1.342(16) .
C2A H2AA 0.9300 .
C3A H3AA 0.9300 .
C4A C5A 1.381(12) .
C5A C6A 1.376(12) .
C5A H5AA 0.9300 .
C6A C7A 1.375(12) .
C6A H6AA 0.9300 .
C7A C8A 1.389(12) .
C7A H7AA 0.9300 .
C9A H9AA 0.9300 .
C10A C11A 1.350(18) .
C10A H10B 0.9300 .
C11A H11B 0.9300 .
C20A H20B 0.9300 .
C21A C22A 1.372(18) .
C21A H21B 0.9300 .
C22A H22B 0.9300 .
C23A C24A 1.396(12) .
C24A C25A 1.371(12) .
C24A H24B 0.9300 .
C25A C26A 1.386(12) .
C25A H25B 0.9300 .
C26A C27A 1.399(12) .
C26A H26B 0.9300 .
C28A H28B 0.9300 .
C29A C30A 1.435(17) .
C29A H29B 0.9300 .
C30A H30B 0.9300 .
C12A C13A 1.614(7) .
C12A H12C 0.9700 .
C12A H12D 0.9700 .
C13A C18A 1.374(12) .
C13A C14A 1.382(12) .
C14A C15A 1.375(12) .
C14A H14B 0.9300 .
C15A C16A 1.387(12) .
C15A H15B 0.9300 .
C16A C17A 1.373(12) .
C16A C19A 1.510(7) .
C17A C18A 1.389(12) .
C17A H17B 0.9300 .
C18A H18B 0.9300 .
C19A H19C 0.9700 .
C19A H19D 0.9700 .
C31A C32A 1.515(7) .
C31A H31C 0.9700 .
C31A H31D 0.9700 .
C32A C37A 1.377(11) .
C32A C33A 1.376(11) .
C33A C34A 1.384(11) .
C33A H33B 0.9300 .
C34A C35A 1.372(11) .
C34A H34B 0.9300 .
C35A C36A 1.374(11) .
C35A C38A 1.511(7) .
C36A C37A 1.392(11) .
C36A H36B 0.9300 .
C37A H37B 0.9300 .
C38A H38C 0.9700 .
C38A H38D 0.9700 .
Cd1 O22 2.045(13) .
Cd1 O6W 2.194(12) .
Cd1 O12 2.401(15) 1_565
Cd1 O13 2.451(16) .
Cd1 O5W 2.538(14) .
Cd2 O10 2.079(13) .
Cd2 O6 2.268(14) .
Cd2 C86 2.37(2) .
Cd2 O9 2.386(14) .
Cd2 O19 2.488(13) .
Cd2 O20 2.457(13) .
Cd2 C85 2.67(2) .
Cd3 O24 1.760(12) 1_545
Cd3 O2 2.368(13) .
Cd3 O16 2.379(12) 4_566
Cd3 O15 2.436(14) 4_566
Cd3 O1 2.430(14) .
Cd3 O4W 2.503(15) .
Cd3 O23 2.496(12) 1_545
Cd3 C112 2.599(19) 4_566
Cd3 C102 2.59(2) 1_545
Cd3 C77 2.65(2) .
Cd4 O3W 2.017(13) .
Cd4 O4 2.175(12) .
Cd4 O2W 2.176(12) .
Cd4 O18 2.469(15) 4_576
Cd4 O7 2.485(16) 4_566
Cd4 O1W 2.596(15) .
O1 C77 1.26(2) .
O2 C77 1.15(2) .
O3 C84 1.10(2) .
O4 C84 1.38(2) .
O5 C85 1.50(2) .
O7 C94 1.27(2) .
O7 Cd4 2.485(16) 4_565
O9 C86 1.44(3) .
O10 C86 1.23(3) .
O11 C93 1.47(3) .
O12 C93 1.15(2) .
O12 Cd1 2.401(14) 1_545
O13 C104 1.30(2) .
O14 C104 1.21(3) .
O15 C112 1.34(3) .
O15 Cd3 2.436(14) 4_565
O16 C112 1.35(3) .
O16 Cd3 2.379(12) 4_565
O19 C95 1.31(2) .
O20 C95 1.26(2) .
O21 C103 1.25(2) .
O22 C103 1.30(2) .
C78 C83 1.24(3) .
C78 C79 1.32(2) .
C78 C77 1.65(3) .
C79 C80 1.38(3) .
C79 H79A 0.9300 .
C80 C81 1.26(2) .
C80 C84 1.61(3) .
C81 C82 1.35(2) .
C81 H81A 0.9300 .
C83 C82 1.50(3) .
C83 H83A 0.9300 .
C85 O6 1.182(19) .
C85 C82 1.53(3) .
C87 C88 1.39(3) .
C87 C92 1.38(3) .
C87 C86 1.51(3) .
C88 C89 1.40(2) .
C88 H88A 0.9300 .
C89 C90 1.42(3) .
C89 C93 1.48(3) .
C90 C91 1.33(3) .
C90 H90A 0.9300 .
C95 C96 1.47(3) .
C96 C101 1.29(2) .
C96 C97 1.26(2) .
C97 C98 1.39(3) .
C97 H97A 0.9300 .
C98 C99 1.23(2) .
C98 C102 1.48(3) .
C99 C100 1.31(2) .
C99 H99A 0.9300 .
C100 C101 1.42(3) .
C100 C103 1.52(3) .
C101 H10C 0.9300 .
C102 O23 1.14(2) .
C102 O24 1.23(2) .
C102 Cd3 2.591(19) 1_565
C104 C105 1.72(3) .
C105 C106 1.28(3) .
C105 C110 1.45(3) .
C106 C107 1.35(3) .
C106 H10D 0.9300 .
C107 C108 1.30(2) .
C107 C111 1.63(3) .
C108 C109 1.46(3) .
C108 H10E 0.9300 .
C109 C110 1.46(3) .
C109 C112 1.45(3) .
C110 H11C 0.9300 .
C112 Cd3 2.599(19) 4_565
O17 C111 1.25(3) .
C111 O18 1.08(2) .
O18 Cd4 2.469(15) 4_575
C92 C91 1.30(2) .
C92 H92A 0.9300 .
C91 C94 1.52(3) .
C94 O8 1.40(3) .
O24 Cd3 1.760(12) 1_565
O23 Cd3 2.496(12) 1_565

loop_
_geom_torsion_atom_site_label_1
_geom_torsion_atom_site_label_2
_geom_torsion_atom_site_label_3
_geom_torsion_atom_site_label_4
_geom_torsion
_geom_torsion_site_symmetry_1
_geom_torsion_site_symmetry_4
C2 N1 C1 N2 0.2(18) . .
C38 N1 C1 N2 -161.9(19) . .
C3 N2 C1 N1 -0.5(18) . .
C4 N2 C1 N1 -153.4(19) . .
C1 N1 C2 C3 0.2(17) . .
C38 N1 C2 C3 159(2) . .
N1 C2 C3 N2 -0.5(15) . .
C1 N2 C3 C2 0.6(15) . .
C4 N2 C3 C2 146(2) . .
C8 N3 C4 C5 1(2) . .
C8 N3 C4 N2 -152(2) . .
C1 N2 C4 C5 170.7(15) . .
C3 N2 C4 C5 27(3) . .
C1 N2 C4 N3 -34(3) . .
C3 N2 C4 N3 -178.1(18) . .
N3 C4 C5 C6 0(2) . .
N2 C4 C5 C6 157(2) . .
C4 C5 C6 C7 -2(4) . .
C5 C6 C7 C8 2(4) . .
C6 C7 C8 N3 -1(4) . .
C6 C7 C8 N4 164(2) . .
C4 N3 C8 C7 0(3) . .
C4 N3 C8 N4 -161(3) . .
C9 N4 C8 C7 -168(2) . .
C10 N4 C8 C7 27(5) . .
C9 N4 C8 N3 -6(4) . .
C10 N4 C8 N3 -171(3) . .
C10 N4 C9 N5 2.9(18) . .
C8 N4 C9 N5 -169(2) . .
C11 N5 C9 N4 3.6(19) . .
C12 N5 C9 N4 178(2) . .
C9 N4 C10 C11 -9(3) . .
C8 N4 C10 C11 156(4) . .
N4 C10 C11 N5 11(3) . .
C9 N5 C11 C10 -9(3) . .
C12 N5 C11 C10 177(2) . .
C22 N7 C20 N6 4.2(18) . .
C23 N7 C20 N6 173(3) . .
C21 N6 C20 N7 4.5(18) . .
C19 N6 C20 N7 165(2) . .
C20 N6 C21 C22 -11(3) . .
C19 N6 C21 C22 -169(2) . .
N6 C21 C22 N7 14(3) . .
C20 N7 C22 C21 -11(3) . .
C23 N7 C22 C21 178(2) . .
C27 N8 C23 C24 5(2) . .
C27 N8 C23 N7 -178(2) . .
C20 N7 C23 N8 9(3) . .
C22 N7 C23 N8 177.0(19) . .
C20 N7 C23 C24 -174(2) . .
C22 N7 C23 C24 -6(3) . .
N8 C23 C24 C25 1(2) . .
N7 C23 C24 C25 -175(3) . .
C23 C24 C25 C26 -4(4) . .
C24 C25 C26 C27 1(4) . .
C23 N8 C27 C26 -8(3) . .
C23 N8 C27 N9 177(3) . .
C25 C26 C27 N8 5(4) . .
C25 C26 C27 N9 -179(3) . .
C28 N9 C27 N8 -18(4) . .
C29 N9 C27 N8 154(3) . .
C28 N9 C27 C26 167(2) . .
C29 N9 C27 C26 -22(5) . .
C29 N9 C28 N10 -3.7(18) . .
C27 N9 C28 N10 171(2) . .
C30 N10 C28 N9 -4.8(19) . .
C31 N10 C28 N9 -168(2) . .
C28 N9 C29 C30 11(3) . .
C27 N9 C29 C30 -161(4) . .
N9 C29 C30 N10 -14(3) . .
C28 N10 C30 C29 12(3) . .
C31 N10 C30 C29 176(2) . .
C9 N5 C12 C13 -106(3) . .
C11 N5 C12 C13 67(4) . .
N5 C12 C13 C14 115(3) . .
N5 C12 C13 C18 -50(4) . .
C18 C13 C14 C15 -3.5(16) . .
C12 C13 C14 C15 -170(2) . .
C13 C14 C15 C16 -2.5(17) . .
C14 C15 C16 C17 0(3) . .
C14 C15 C16 C19 -167(3) . .
C15 C16 C17 C18 8(4) . .
C19 C16 C17 C18 176(3) . .
C16 C17 C18 C13 -14(4) . .
C14 C13 C18 C17 12(3) . .
C12 C13 C18 C17 176(3) . .
C17 C16 C19 N6 -150(3) . .
C15 C16 C19 N6 18(5) . .
C21 N6 C19 C16 99(4) . .
C20 N6 C19 C16 -56(4) . .
C30 N10 C31 C32 -57(4) . .
C28 N10 C31 C32 103(3) . .
N10 C31 C32 C33 -168(3) . .
N10 C31 C32 C37 4(5) . .
C37 C32 C33 C34 -0.3(17) . .
C31 C32 C33 C34 173(3) . .
C32 C33 C34 C35 4.5(17) . .
C33 C34 C35 C36 -14(3) . .
C33 C34 C35 C38 -176(3) . .
C34 C35 C36 C37 19(4) . .
C38 C35 C36 C37 -176(3) . .
C33 C32 C37 C36 5(3) . .
C31 C32 C37 C36 -166(3) . .
C35 C36 C37 C32 -15(4) . .
C36 C35 C38 N1 -146(3) . .
C34 C35 C38 N1 18(5) . .
C1 N1 C38 C35 62(4) . .
C2 N1 C38 C35 -95(3) . .
C41 N12 C39 N11 0.4(18) . .
C42 N12 C39 N11 174(2) . .
C40 N11 C39 N12 -3.1(18) . .
C76 N11 C39 N12 -167(6) . .
C39 N11 C40 C41 5(3) . .
C76 N11 C40 C41 179(2) . .
N11 C40 C41 N12 -5(3) . .
C39 N12 C41 C40 3(3) . .
C42 N12 C41 C40 -169(3) . .
C46 N13 C42 C43 -2(2) . .
C46 N13 C42 N12 166(2) . .
C39 N12 C42 N13 7(3) . .
C41 N12 C42 N13 178(3) . .
C39 N12 C42 C43 175.0(16) . .
C41 N12 C42 C43 -14(4) . .
N13 C42 C43 C44 -4(2) . .
N12 C42 C43 C44 -173(3) . .
C42 C43 C44 C45 11(4) . .
C43 C44 C45 C46 -11(4) . .
C44 C45 C46 N13 5(4) . .
C44 C45 C46 N14 -173(2) . .
C42 N13 C46 C45 1(3) . .
C42 N13 C46 N14 179(2) . .
C47 N14 C46 C45 -179(2) . .
C48 N14 C46 C45 11(5) . .
C47 N14 C46 N13 3(4) . .
C48 N14 C46 N13 -167(3) . .
C48 N14 C47 N15 -1.7(18) . .
C46 N14 C47 N15 -174(2) . .
C49 N15 C47 N14 -0.5(19) . .
C50 N15 C47 N14 -166(2) . .
C47 N14 C48 C49 3(3) . .
C46 N14 C48 C49 174(3) . .
C47 N15 C49 C48 3(3) . .
C50 N15 C49 C48 168(2) . .
N14 C48 C49 N15 -4(3) . .
C59 N16 C58 N17 0.1(19) . .
C57 N16 C58 N17 -166(2) . .
C60 N17 C58 N16 0.4(19) . .
C61 N17 C58 N16 -179(2) . .
C58 N16 C59 C60 -1(3) . .
C57 N16 C59 C60 164(2) . .
N16 C59 C60 N17 1(3) . .
C58 N17 C60 C59 -1(3) . .
C61 N17 C60 C59 177(3) . .
C65 N18 C61 C62 -5(2) . .
C65 N18 C61 N17 -179(3) . .
C58 N17 C61 C62 -179.6(15) . .
C60 N17 C61 C62 2(5) . .
C58 N17 C61 N18 -5(3) . .
C60 N17 C61 N18 176(3) . .
N18 C61 C62 C63 -2(2) . .
N17 C61 C62 C63 173(2) . .
C61 C62 C63 C64 3(4) . .
C62 C63 C64 C65 3(4) . .
C61 N18 C65 C64 11(3) . .
C61 N18 C65 N19 -173(2) . .
C63 C64 C65 N18 -10(4) . .
C63 C64 C65 N19 174(3) . .
C66 N19 C65 N18 -14(4) . .
C67 N19 C65 N18 166(3) . .
C66 N19 C65 C64 161(2) . .
C67 N19 C65 C64 -19(5) . .
C68 N20 C66 N19 -5.9(18) . .
C69 N20 C66 N19 -162(2) . .
C67 N19 C66 N20 -4.6(18) . .
C65 N19 C66 N20 176(2) . .
C66 N19 C67 C68 14(3) . .
C65 N19 C67 C68 -166(3) . .
N19 C67 C68 N20 -18(3) . .
C66 N20 C68 C67 15(3) . .
C69 N20 C68 C67 176(2) . .
C49 N15 C50 C51 103(3) . .
C47 N15 C50 C51 -94(3) . .
N15 C50 C51 C56 -126(3) . .
N15 C50 C51 C52 47(3) . .
C56 C51 C52 C53 -7.3(16) . .
C50 C51 C52 C53 178(2) . .
C51 C52 C53 C54 -0.5(16) . .
C52 C53 C54 C55 -4(3) . .
C52 C53 C54 C57 179(2) . .
C53 C54 C55 C56 17(4) . .
C57 C54 C55 C56 -166(3) . .
C52 C51 C56 C55 20(3) . .
C50 C51 C56 C55 -168(3) . .
C54 C55 C56 C51 -24(4) . .
C58 N16 C57 C54 -107(3) . .
C59 N16 C57 C54 90(3) . .
C53 C54 C57 N16 112(3) . .
C55 C54 C57 N16 -66(4) . .
C66 N20 C69 C70 72(5) . .
C68 N20 C69 C70 -83(4) . .
N20 C69 C70 C75 32(5) . .
N20 C69 C70 C71 -137(3) . .
C75 C70 C71 C72 -1.3(18) . .
C69 C70 C71 C72 167(3) . .
C70 C71 C72 C73 1.1(17) . .
C71 C72 C73 C74 -2(3) . .
C71 C72 C73 C76 150(2) . .
C72 C73 C74 C75 3(4) . .
C76 C73 C74 C75 -142(3) . .
C71 C70 C75 C74 2(4) . .
C69 C70 C75 C74 -168(3) . .
C73 C74 C75 C70 -3(4) . .
C40 N11 C76 C73 -136(2) . .
C39 N11 C76 C73 29(7) . .
C72 C73 C76 N11 74(2) . .
C74 C73 C76 N11 -137(3) . .
C41A N12A C39A N11A -0.6(15) . .
C42A N12A C39A N11A 179.6(10) . .
C40A N11A C39A N12A 0.0(14) . .
C76A N11A C39A N12A -136(5) . .
C39A N11A C40A C41A 1(2) . .
C76A N11A C40A C41A 139(4) . .
N11A C40A C41A N12A -1(2) . .
C39A N12A C41A C40A 1.0(19) . .
C42A N12A C41A C40A -179.3(14) . .
C46A N13A C42A C43A 0.7(15) . .
C46A N13A C42A N12A 179.8(16) . .
C41A N12A C42A C43A -0.4(19) . .
C39A N12A C42A C43A 179.2(11) . .
C41A N12A C42A N13A -179.6(16) . .
C39A N12A C42A N13A 0.0(19) . .
N13A C42A C43A C44A -1.0(18) . .
N12A C42A C43A C44A 179.7(18) . .
C42A C43A C44A C45A 0(3) . .
C43A C44A C45A C46A 0(3) . .
C44A C45A C46A N13A -1(3) . .
C44A C45A C46A N14A 179(2) . .
C42A N13A C46A C45A 0(2) . .
C42A N13A C46A N14A -179.4(17) . .
C47A N14A C46A C45A 178.2(18) . .
C48A N14A C46A C45A 1(3) . .
C47A N14A C46A N13A -2(3) . .
C48A N14A C46A N13A -178.9(18) . .
C49A N15A C47A N14A -2.5(19) . .
C50A N15A C47A N14A 168(3) . .
C48A N14A C47A N15A -2.3(15) . .
C46A N14A C47A N15A -180(2) . .
C47A N14A C48A C49A 6(3) . .
C46A N14A C48A C49A -177(3) . .
C47A N15A C49A C48A 6(3) . .
C50A N15A C49A C48A -164(3) . .
N14A C48A C49A N15A -8(4) . .
C59A N16A C58A N17A 0.1(17) . .
C57A N16A C58A N17A -179(7) . .
C60A N17A C58A N16A 0.0(17) . .
C61A N17A C58A N16A -179.7(12) . .
C58A N16A C59A C60A 0(2) . .
C57A N16A C59A C60A 179(6) . .
N16A C59A C60A N17A 0(3) . .
C58A N17A C60A C59A 0(2) . .
C61A N17A C60A C59A 179.6(18) . .
C65A N18A C61A C62A 0.1(17) . .
C65A N18A C61A N17A -179.4(15) . .
C58A N17A C61A N18A 0(2) . .
C60A N17A C61A N18A -179.8(15) . .
C58A N17A C61A C62A -179.6(16) . .
C60A N17A C61A C62A 1(2) . .
N18A C61A C62A C63A -0.1(19) . .
N17A C61A C62A C63A 179(2) . .
C61A C62A C63A C64A 0(3) . .
C62A C63A C64A C65A 0(4) . .
C61A N18A C65A C64A 0(3) . .
C61A N18A C65A N19A -179(2) . .
C63A C64A C65A N18A 0(4) . .
C63A C64A C65A N19A 179(2) . .
C67A N19A C65A N18A 179(3) . .
C66A N19A C65A N18A -3(4) . .
C67A N19A C65A C64A 0(5) . .
C66A N19A C65A C64A 178(2) . .
C68A N20A C66A N19A -3(2) . .
C69A N20A C66A N19A -154(4) . .
C67A N19A C66A N20A -1(2) . .
C65A N19A C66A N20A 180(2) . .
C66A N19A C67A C68A 5(4) . .
C65A N19A C67A C68A -177(4) . .
C66A N20A C68A C67A 6(4) . .
C69A N20A C68A C67A 157(5) . .
N19A C67A C68A N20A -6(5) . .
C49A N15A C50A C51A 118(4) . .
C47A N15A C50A C51A -51(4) . .
N15A C50A C51A C52A 24(5) . .
N15A C50A C51A C56A 175(4) . .
C56A C51A C52A C53A 0(3) . .
C50A C51A C52A C53A 151(4) . .
C51A C52A C53A C54A 1(3) . .
C52A C53A C54A C55A 0(5) . .
C52A C53A C54A C57A -170(5) . .
C53A C54A C55A C56A -1(7) . .
C57A C54A C55A C56A 169(6) . .
C52A C51A C56A C55A -2(5) . .
C50A C51A C56A C55A -152(5) . .
C54A C55A C56A C51A 2(7) . .
C58A N16A C57A C54A -128(15) . .
C59A N16A C57A C54A 53(19) . .
C55A C54A C57A N16A -57(21) . .
C53A C54A C57A N16A 112(17) . .
C66A N20A C69A C70A 14(7) . .
C68A N20A C69A C70A -134(6) . .
N20A C69A C70A C75A 17(8) . .
N20A C69A C70A C71A -177(5) . .
C75A C70A C71A C72A 0(3) . .
C69A C70A C71A C72A -166(6) . .
C70A C71A C72A C73A -5(3) . .
C71A C72A C73A C74A 14(5) . .
C71A C72A C73A C76A 167(5) . .
C72A C73A C74A C75A -18(7) . .
C76A C73A C74A C75A -171(6) . .
C71A C70A C75A C74A -4(6) . .
C69A C70A C75A C74A 162(7) . .
C73A C74A C75A C70A 13(7) . .
C40A N11A C76A C73A -59(8) . .
C39A N11A C76A C73A 73(9) . .
C74A C73A C76A N11A -150(8) . .
C72A C73A C76A N11A 56(10) . .
C3A N2A C1A N1A -1.1(16) . .
C4A N2A C1A N1A 179.6(10) . .
C2A N1A C1A N2A 0.2(16) . .
C38A N1A C1A N2A 168(3) . .
C1A N1A C2A C3A 0.8(16) . .
C38A N1A C2A C3A -164(4) . .
N1A C2A C3A N2A -1.4(16) . .
C1A N2A C3A C2A 1.5(16) . .
C4A N2A C3A C2A -179.4(12) . .
C8A N3A C4A C5A 0.2(13) . .
C8A N3A C4A N2A -179.4(14) . .
C1A N2A C4A N3A -1.1(18) . .
C3A N2A C4A N3A 179.8(13) . .
C1A N2A C4A C5A 179.3(11) . .
C3A N2A C4A C5A 0.2(16) . .
N3A C4A C5A C6A 0.2(14) . .
N2A C4A C5A C6A 179.8(16) . .
C4A C5A C6A C7A 0(2) . .
C5A C6A C7A C8A 0(3) . .
C4A N3A C8A C7A 0(2) . .
C4A N3A C8A N4A -179.8(12) . .
C6A C7A C8A N3A 0(3) . .
C6A C7A C8A N4A 179(3) . .
C9A N4A C8A N3A 0(2) . .
C10A N4A C8A N3A 179.6(18) . .
C9A N4A C8A C7A -180(2) . .
C10A N4A C8A C7A 0(4) . .
C10A N4A C9A N5A 0.4(17) . .
C8A N4A C9A N5A -180(2) . .
C11A N5A C9A N4A -0.8(17) . .
C12A N5A C9A N4A 131(8) . .
C9A N4A C10A C11A 0(2) . .
C8A N4A C10A C11A -180(2) . .
N4A C10A C11A N5A -1(2) . .
C9A N5A C11A C10A 1(2) . .
C12A N5A C11A C10A -151(4) . .
C22A N7A C20A N6A -8(2) . .
C23A N7A C20A N6A 114(3) . .
C21A N6A C20A N7A -3(2) . .
C19A N6A C20A N7A -167(7) . .
C20A N6A C21A C22A 13(4) . .
C19A N6A C21A C22A -175(4) . .
C20A N7A C22A C21A 15(4) . .
C23A N7A C22A C21A -140(4) . .
N6A C21A C22A N7A -17(5) . .
C27A N8A C23A C24A 20.6(13) . .
C27A N8A C23A N7A -105(2) . .
C20A N7A C23A N8A 108(3) . .
C22A N7A C23A N8A -126(3) . .
C20A N7A C23A C24A -23(3) . .
C22A N7A C23A C24A 103(3) . .
N8A C23A C24A C25A 3.9(19) . .
N7A C23A C24A C25A 128(3) . .
C23A C24A C25A C26A -9(4) . .
C24A C25A C26A C27A -11(5) . .
C25A C26A C27A N8A 35(4) . .
C25A C26A C27A N9A -105(4) . .
C23A N8A C27A C26A -40(3) . .
C23A N8A C27A N9A 92(5) . .
C29A N9A C27A C26A -38(12) . .
C28A N9A C27A C26A 143(2) . .
C29A N9A C27A N8A -173(9) . .
C28A N9A C27A N8A 8(5) . .
C30A N10A C28A N9A 0.3(19) . .
C31A N10A C28A N9A -179(3) . .
C29A N9A C28A N10A 0.4(18) . .
C27A N9A C28A N10A 180(5) . .
C28A N9A C29A C30A -1(3) . .
C27A N9A C29A C30A -180(11) . .
C28A N10A C30A C29A -1(3) . .
C31A N10A C30A C29A 178(3) . .
N9A C29A C30A N10A 1(4) . .
C9A N5A C12A C13A 2(14) . .
C11A N5A C12A C13A 137(8) . .
N5A C12A C13A C18A -119(9) . .
N5A C12A C13A C14A 47(11) . .
C18A C13A C14A C15A 1(2) . .
C12A C13A C14A C15A -163(6) . .
C13A C14A C15A C16A -2.0(19) . .
C14A C15A C16A C17A 6(4) . .
C14A C15A C16A C19A 158(5) . .
C15A C16A C17A C18A -9(5) . .
C19A C16A C17A C18A -160(5) . .
C14A C13A C18A C17A -5(4) . .
C12A C13A C18A C17A 162(6) . .
C16A C17A C18A C13A 9(6) . .
C21A N6A C19A C16A 69(5) . .
C20A N6A C19A C16A -127(6) . .
C17A C16A C19A N6A 163(5) . .
C15A C16A C19A N6A 11(5) . .
C28A N10A C31A C32A 57(5) . .
C30A N10A C31A C32A -122(5) . .
N10A C31A C32A C37A -113(4) . .
N10A C31A C32A C33A 93(4) . .
C37A C32A C33A C34A 0(2) . .
C31A C32A C33A C34A 154(3) . .
C32A C33A C34A C35A 0(2) . .
C33A C34A C35A C36A 0(4) . .
C33A C34A C35A C38A 165(4) . .
C34A C35A C36A C37A 0(6) . .
C38A C35A C36A C37A -164(5) . .
C33A C32A C37A C36A 0(4) . .
C31A C32A C37A C36A -153(4) . .
C35A C36A C37A C32A 0(6) . .
C2A N1A C38A C35A -109(3) . .
C1A N1A C38A C35A 87(3) . .
C36A C35A C38A N1A -105(4) . .
C34A C35A C38A N1A 90(4) . .
O24 Cd3 O1 C77 -167.6(13) 1_545 .
O2 Cd3 O1 C77 -8.9(13) . .
O16 Cd3 O1 C77 -57.9(14) 4_566 .
O15 Cd3 O1 C77 18.8(17) 4_566 .
O4W Cd3 O1 C77 86.7(13) . .
O23 Cd3 O1 C77 147.0(13) 1_545 .
C112 Cd3 O1 C77 -29.4(17) 4_566 .
C102 Cd3 O1 C77 167.6(13) 1_545 .
O24 Cd3 O2 C77 69(2) 1_545 .
O16 Cd3 O2 C77 145.5(16) 4_566 .
O15 Cd3 O2 C77 -154.9(16) 4_566 .
O1 Cd3 O2 C77 9.7(15) . .
O4W Cd3 O2 C77 -77.6(15) . .
O23 Cd3 O2 C77 -26.8(19) 1_545 .
C112 Cd3 O2 C77 175.8(17) 4_566 .
C102 Cd3 O2 C77 0(3) 1_545 .
O3W Cd4 O4 C84 34.8(16) . .
O2W Cd4 O4 C84 150(6) . .
O18 Cd4 O4 C84 -139.9(16) 4_576 .
O7 Cd4 O4 C84 -61.6(16) 4_566 .
O1W Cd4 O4 C84 123.3(15) . .
O10 Cd2 O9 C86 12.4(10) . .
O6 Cd2 O9 C86 110.3(11) . .
O19 Cd2 O9 C86 -122.1(11) . .
O20 Cd2 O9 C86 -80.1(10) . .
C85 Cd2 O9 C86 119.5(11) . .
O6 Cd2 O10 C86 -76.4(13) . .
O9 Cd2 O10 C86 -13.8(12) . .
O19 Cd2 O10 C86 126.4(13) . .
O20 Cd2 O10 C86 86.1(13) . .
C85 Cd2 O10 C86 -94.5(14) . .
O22 Cd1 O13 C104 135.2(14) . .
O6W Cd1 O13 C104 -45.1(13) . .
O12 Cd1 O13 C104 -141.7(13) 1_565 .
O5W Cd1 O13 C104 40.1(13) . .
O10 Cd2 O19 C95 -60.9(16) . .
O6 Cd2 O19 C95 151.4(13) . .
C86 Cd2 O19 C95 -12(2) . .
O9 Cd2 O19 C95 49.4(17) . .
O20 Cd2 O19 C95 -6.5(13) . .
C85 Cd2 O19 C95 161.2(14) . .
O10 Cd2 O20 C95 152.4(15) . .
O6 Cd2 O20 C95 -109.5(18) . .
C86 Cd2 O20 C95 -176.4(16) . .
O9 Cd2 O20 C95 -141.6(15) . .
O19 Cd2 O20 C95 6.8(14) . .
C85 Cd2 O20 C95 -26(3) . .
O6W Cd1 O22 C103 -79(5) . .
O12 Cd1 O22 C103 -162.0(14) 1_565 .
O13 Cd1 O22 C103 -76.8(14) . .
O5W Cd1 O22 C103 17.6(14) . .
C83 C78 C79 C80 -12.7(18) . .
C77 C78 C79 C80 -176(2) . .
C78 C79 C80 C81 2.3(18) . .
C78 C79 C80 C84 -167.5(18) . .
C79 C80 C81 C82 3(3) . .
C84 C80 C81 C82 171(2) . .
C79 C78 C83 C82 17(3) . .
C77 C78 C83 C82 -179(2) . .
Cd4 O4 C84 O3 -27(4) . .
Cd4 O4 C84 C80 166.6(12) . .
C81 C80 C84 O3 -162(3) . .
C79 C80 C84 O3 7(3) . .
C81 C80 C84 O4 6(3) . .
C79 C80 C84 O4 174.8(15) . .
O10 Cd2 C85 O6 44.9(15) . .
C86 Cd2 C85 O6 12.6(16) . .
O9 Cd2 C85 O6 -18.8(14) . .
O19 Cd2 C85 O6 -163.7(13) . .
O20 Cd2 C85 O6 -136.7(15) . .
O10 Cd2 C85 O5 160.9(11) . .
O6 Cd2 C85 O5 116(2) . .
C86 Cd2 C85 O5 128.6(12) . .
O9 Cd2 C85 O5 97.3(12) . .
O19 Cd2 C85 O5 -47.6(13) . .
O20 Cd2 C85 O5 -21(2) . .
O10 Cd2 C85 C82 -53(2) . .
O6 Cd2 C85 C82 -98(3) . .
C86 Cd2 C85 C82 -86(2) . .
O9 Cd2 C85 C82 -117(2) . .
O19 Cd2 C85 C82 98(2) . .
O20 Cd2 C85 C82 125(2) . .
C92 C87 C88 C89 -8(3) . .
C86 C87 C88 C89 -178.1(18) . .
C87 C88 C89 C90 1(3) . .
C87 C88 C89 C93 171.9(19) . .
C88 C89 C90 C91 -2(3) . .
C93 C89 C90 C91 -172.2(19) . .
Cd1 O12 C93 O11 -26(3) 1_545 .
Cd1 O12 C93 C89 174.0(12) 1_545 .
C88 C89 C93 O12 -176.4(19) . .
C90 C89 C93 O12 -7(3) . .
C88 C89 C93 O11 26(3) . .
C90 C89 C93 O11 -163.8(18) . .
Cd2 O20 C95 O19 -11(2) . .
Cd2 O20 C95 C96 179(2) . .
Cd2 O19 C95 O20 11(2) . .
Cd2 O19 C95 C96 -177.9(18) . .
O20 C95 C96 C101 -8(4) . .
O19 C95 C96 C101 -177(2) . .
O20 C95 C96 C97 -170(2) . .
O19 C95 C96 C97 20(3) . .
C101 C96 C97 C98 9(2) . .
C95 C96 C97 C98 171(2) . .
C96 C97 C98 C99 0(2) . .
C96 C97 C98 C102 -163.1(19) . .
C97 C98 C99 C100 -5(3) . .
C102 C98 C99 C100 158(2) . .
C98 C99 C100 C101 2(4) . .
C98 C99 C100 C103 177.1(18) . .
C97 C96 C101 C100 -11(3) . .
C95 C96 C101 C100 -174(2) . .
C99 C100 C101 C96 6(4) . .
C103 C100 C101 C96 -169.1(18) . .
C99 C98 C102 O23 29(3) . .
C97 C98 C102 O23 -167.4(18) . .
C99 C98 C102 O24 -158(2) . .
C97 C98 C102 O24 5(3) . .
C99 C98 C102 Cd3 165(3) . 1_565
C97 C98 C102 Cd3 -32(5) . 1_565
Cd1 O22 C103 O21 16(2) . .
Cd1 O22 C103 C100 178.9(13) . .
C99 C100 C103 O21 -170(2) . .
C101 C100 C103 O21 6(3) . .
C99 C100 C103 O22 26(3) . .
C101 C100 C103 O22 -158(2) . .
Cd1 O13 C104 O14 -19(3) . .
Cd1 O13 C104 C105 163.4(10) . .
O14 C104 C105 C106 169(2) . .
O13 C104 C105 C106 -13(3) . .
O14 C104 C105 C110 -15(3) . .
O13 C104 C105 C110 163.3(15) . .
C110 C105 C106 C107 8(4) . .
C104 C105 C106 C107 -177(2) . .
C105 C106 C107 C108 -2(3) . .
C105 C106 C107 C111 -179.2(19) . .
C106 C107 C108 C109 -10(3) . .
C111 C107 C108 C109 166.8(19) . .
C107 C108 C109 C110 17(3) . .
C107 C108 C109 C112 -166(2) . .
C106 C105 C110 C109 0(3) . .
C104 C105 C110 C109 -177.2(15) . .
C112 C109 C110 C105 173.0(17) . .
C108 C109 C110 C105 -10(2) . .
Cd3 O15 C112 O16 1(2) 4_565 .
Cd3 O15 C112 C109 161.9(15) 4_565 .
Cd3 O16 C112 O15 -1(2) 4_565 .
Cd3 O16 C112 C109 -161.4(16) 4_565 .
C110 C109 C112 O15 8(3) . .
C108 C109 C112 O15 -168.8(18) . .
C110 C109 C112 O16 172.9(17) . .
C108 C109 C112 O16 -4(3) . .
C110 C109 C112 Cd3 88(7) . 4_565
C108 C109 C112 Cd3 -88(8) . 4_565
C80 C81 C82 C83 1(3) . .
C80 C81 C82 C85 -165(2) . .
C78 C83 C82 C81 -12(3) . .
C78 C83 C82 C85 155(2) . .
O6 C85 C82 C81 154(2) . .
O5 C85 C82 C81 17(3) . .
Cd2 C85 C82 C81 -129(2) . .
O6 C85 C82 C83 -12(4) . .
O5 C85 C82 C83 -149(2) . .
Cd2 C85 C82 C83 65(3) . .
Cd3 O2 C77 O1 -19(3) . .
Cd3 O2 C77 C78 158(2) . .
Cd3 O1 C77 O2 19(3) . .
Cd3 O1 C77 C78 -158.5(17) . .
C83 C78 C77 O2 -146(3) . .
C79 C78 C77 O2 17(3) . .
C83 C78 C77 O1 32(3) . .
C79 C78 C77 O1 -165.6(17) . .
C83 C78 C77 Cd3 -43(5) . .
C79 C78 C77 Cd3 120(3) . .
O24 Cd3 C77 O2 -145.3(14) 1_545 .
O16 Cd3 C77 O2 -34.1(16) 4_566 .
O15 Cd3 C77 O2 28.6(17) 4_566 .
O1 Cd3 C77 O2 -163(2) . .
O4W Cd3 C77 O2 103.3(15) . .
O23 Cd3 C77 O2 160.3(14) 1_545 .
C112 Cd3 C77 O2 -4.5(18) 4_566 .
C102 Cd3 C77 O2 -179.8(13) 1_545 .
O24 Cd3 C77 O1 18.1(19) 1_545 .
O2 Cd3 C77 O1 163(2) . .
O16 Cd3 C77 O1 129.3(13) 4_566 .
O15 Cd3 C77 O1 -168.0(11) 4_566 .
O4W Cd3 C77 O1 -93.3(13) . .
O23 Cd3 C77 O1 -36.3(15) 1_545 .
C112 Cd3 C77 O1 158.9(13) 4_566 .
C102 Cd3 C77 O1 -16.4(18) 1_545 .
O24 Cd3 C77 C78 101(4) 1_545 .
O2 Cd3 C77 C78 -114(5) . .
O16 Cd3 C77 C78 -148(4) 4_566 .
O15 Cd3 C77 C78 -85(4) 4_566 .
O1 Cd3 C77 C78 83(4) . .
O4W Cd3 C77 C78 -10(4) . .
O23 Cd3 C77 C78 47(4) 1_545 .
C112 Cd3 C77 C78 -118(4) 4_566 .
C102 Cd3 C77 C78 67(4) 1_545 .
C108 C107 C111 O18 158(2) . .
C106 C107 C111 O18 -26(3) . .
C108 C107 C111 O17 2(3) . .
C106 C107 C111 O17 178(2) . .
O17 C111 O18 Cd4 -1(3) . 4_575
C107 C111 O18 Cd4 -160.5(13) . 4_575
O5 C85 O6 Cd2 -87.6(19) . .
C82 C85 O6 Cd2 141(2) . .
O10 Cd2 O6 C85 -136.8(15) . .
C86 Cd2 O6 C85 -167.6(16) . .
O9 Cd2 O6 C85 158.9(16) . .
O19 Cd2 O6 C85 21.6(17) . .
O20 Cd2 O6 C85 123.3(18) . .
C88 C87 C92 C91 16(3) . .
C86 C87 C92 C91 -175.4(19) . .
C89 C90 C91 C92 12(3) . .
C89 C90 C91 C94 -180.0(18) . .
C87 C92 C91 C90 -19(3) . .
C87 C92 C91 C94 172.8(18) . .
Cd4 O7 C94 O8 2(2) 4_565 .
Cd4 O7 C94 C91 -168.6(13) 4_565 .
C90 C91 C94 O7 -1(3) . .
C92 C91 C94 O7 168.9(18) . .
C90 C91 C94 O8 -170.0(18) . .
C92 C91 C94 O8 0(3) . .
Cd2 O10 C86 O9 28(2) . .
Cd2 O10 C86 C87 176(2) . .
Cd2 O9 C86 O10 -25(2) . .
Cd2 O9 C86 C87 -178.9(14) . .
C88 C87 C86 O10 17(3) . .
C92 C87 C86 O10 -152(2) . .
C88 C87 C86 O9 172.2(17) . .
C92 C87 C86 O9 3(3) . .
C88 C87 C86 Cd2 162(13) . .
C92 C87 C86 Cd2 -7(15) . .
O6 Cd2 C86 O10 99.4(13) . .
O9 Cd2 C86 O10 158.0(19) . .
O19 Cd2 C86 O10 -92.6(15) . .
O20 Cd2 C86 O10 -97.1(13) . .
C85 Cd2 C86 O10 93.9(14) . .
O10 Cd2 C86 O9 -158.0(19) . .
O6 Cd2 C86 O9 -58.5(10) . .
O19 Cd2 C86 O9 109.5(14) . .
O20 Cd2 C86 O9 105.0(10) . .
C85 Cd2 C86 O9 -64.1(11) . .
O10 Cd2 C86 C87 -148(14) . .
O6 Cd2 C86 C87 -48(13) . .
O9 Cd2 C86 C87 10(13) . .
O19 Cd2 C86 C87 120(13) . .
O20 Cd2 C86 C87 115(14) . .
C85 Cd2 C86 C87 -54(14) . .
O23 C102 O24 Cd3 13(2) . 1_565
C98 C102 O24 Cd3 -159.9(15) . 1_565
O24 C102 O23 Cd3 -8.3(13) . 1_565
C98 C102 O23 Cd3 165.4(16) . 1_565

loop_
_platon_squeeze_void_nr
_platon_squeeze_void_average_x
_platon_squeeze_void_average_y
_platon_squeeze_void_average_z
_platon_squeeze_void_volume
_platon_squeeze_void_count_electrons
_platon_squeeze_void_content
1 0.000 0.321 0.000 3371 364 ' '
2 0.500 0.063 0.021 3493 401 ' '
